data_1572466
loop_
_publ_author_name
'Alayoglu, Pinar'
'Rathnayaka, Suresh C.'
'Chang, Tieyan'
'Wang, SuYin Grass'
'Chen, Yu-Sheng'
'Mankad, Neal P.'

_publ_section_title
;
 Cu site differentiation in tetracopper(i) sulfide clusters enables
 biomimetic N<sub>2</sub>O reduction.
;
_journal_issue 34
_journal_name_full 'Chemical science'
_journal_page_first 13668
_journal_page_last 13675
_journal_paper_doi 10.1039/d4sc00701h
_journal_volume 15
_journal_year 2024
_chemical_formula_moiety 'C96 H84 Cu4 N4 P8 S, 2(F6 P), 6(C3 H6 O), H2 O'
_chemical_formula_sum 'C114 H122 Cu4 F12 N4 O7 P10 S'
_chemical_formula_weight 2484.07
_space_group_crystal_system monoclinic
_space_group_IT_number 9
_space_group_name_Hall 'C -2yc'
_space_group_name_H-M_alt 'C 1 c 1'
_atom_sites_solution_hydrogens mixed
_audit_creation_date 2023-07-31
_audit_creation_method
;
Olex2 1.5
(compiled 2023.03.06 svn.rbb2c1857 for OlexSys, GUI svn.r6748)
;
_audit_update_record
;
2023-09-06 deposited with the CCDC.	2024-08-07 downloaded from the CCDC.
;
_cell_angle_alpha 90
_cell_angle_beta 99.9440(10)
_cell_angle_gamma 90
_cell_formula_units_Z 4
_cell_length_a 14.6516(7)
_cell_length_b 27.2272(13)
_cell_length_c 29.4109(14)
_cell_measurement_reflns_used 9443
_cell_measurement_temperature 77.15
_cell_measurement_theta_max 14.91
_cell_measurement_theta_min 2.29
_cell_volume 11556.4(10)
_computing_molecular_graphics 'Olex2 1.5 (Dolomanov et al., 2009)'
_computing_publication_material 'Olex2 1.5 (Dolomanov et al., 2009)'
_computing_structure_refinement 'SHELXL 2018/3 (Sheldrick, 2015)'
_computing_structure_solution 'SHELXT 2018/2 (Sheldrick, 2018)'
_diffrn_ambient_temperature 77.15
_diffrn_measured_fraction_theta_full 0.973
_diffrn_measured_fraction_theta_max 0.956
_diffrn_measurement_device_type 'Bruker APEX-II CCD'
_diffrn_measurement_method '\f and \w scans'
_diffrn_radiation_type synchrotron
_diffrn_radiation_wavelength 0.40633
_diffrn_reflns_av_R_equivalents 0.1146
_diffrn_reflns_av_unetI/netI 0.1137
_diffrn_reflns_Laue_measured_fraction_full 0.973
_diffrn_reflns_Laue_measured_fraction_max 0.956
_diffrn_reflns_limit_h_max 22
_diffrn_reflns_limit_h_min -20
_diffrn_reflns_limit_k_max 42
_diffrn_reflns_limit_k_min -41
_diffrn_reflns_limit_l_max 45
_diffrn_reflns_limit_l_min -45
_diffrn_reflns_number 199458
_diffrn_reflns_point_group_measured_fraction_full 0.970
_diffrn_reflns_point_group_measured_fraction_max 0.927
_diffrn_reflns_theta_full 14.111
_diffrn_reflns_theta_max 18.292
_diffrn_reflns_theta_min 0.804
_exptl_absorpt_coefficient_mu 0.215
_exptl_crystal_colour yellow
_exptl_crystal_density_diffrn 1.428
_exptl_crystal_description plate
_exptl_crystal_F_000 5120
_exptl_crystal_size_max 0.100
_exptl_crystal_size_mid 0.100
_exptl_crystal_size_min 0.080
_refine_diff_density_max 0.780
_refine_diff_density_min -0.516
_refine_diff_density_rms 0.127
_refine_ls_abs_structure_details
;
 Flack x determined using 11810 quotients [(I+)-(I-)]/[(I+)+(I-)]
 (Parsons, Flack and Wagner, Acta Cryst. B69 (2013) 249-259).
;
_refine_ls_abs_structure_Flack 0.016(14)
_refine_ls_extinction_coef 0.0061(4)
_refine_ls_extinction_expression Fc^*^=kFc[1+0.001xFc^2^\l^3^/sin(2\q)]^-1/4^
_refine_ls_extinction_method 'SHELXL-2018/3 (Sheldrick 2018)'
_refine_ls_goodness_of_fit_ref 1.025
_refine_ls_hydrogen_treatment constr
_refine_ls_matrix_type full
_refine_ls_number_parameters 1385
_refine_ls_number_reflns 41340
_refine_ls_number_restraints 2
_refine_ls_restrained_S_all 1.025
_refine_ls_R_factor_all 0.0845
_refine_ls_R_factor_gt 0.0568
_refine_ls_shift/su_max 0.001
_refine_ls_shift/su_mean 0.000
_refine_ls_structure_factor_coef Fsqd
_refine_ls_weighting_details 'w=1/[\s^2^(Fo^2^)+(0.0401P)^2^+0.1630P] where P=(Fo^2^+2Fc^2^)/3'
_refine_ls_weighting_scheme calc
_refine_ls_wR_factor_gt 0.1257
_refine_ls_wR_factor_ref 0.1400
_reflns_Friedel_coverage 0.938
_reflns_Friedel_fraction_full 0.968
_reflns_Friedel_fraction_max 0.898
_reflns_number_gt 31031
_reflns_number_total 41340
_reflns_threshold_expression 'I > 2\s(I)'
_cod_data_source_file d4sc00701h8.cif
_cod_data_source_block s12_m
_cod_database_code 1572466
_shelx_shelxl_version_number 2018/3
_shelx_space_group_comment
;
The symmetry employed for this shelxl refinement is uniquely defined
by the following loop, which should always be used as a source of
symmetry information in preference to the above space-group names.
They are only intended as comments.
;
_olex2_refinement_description
;
1. Fixed Uiso
 At 1.2 times of:
  All C(H) groups, All N(H) groups
 At 1.5 times of:
  All C(H,H,H) groups, All O(H,H) groups
2.a Free rotating group:
 O00Q(H00A,H00B)
2.b Aromatic/amide H refined with riding coordinates:
 N00L(H00L), N00M(H00M), N00R(H00R), C00Y(H00Y), N010(H010), C011(H011),
 C012(H012), C013(H013), C014(H014), C015(H015), C016(H016), C019(H019),
 C01F(H01F), C01G(H01G), C01H(H01H), C01I(H01I), C01J(H01J), C01K(H01K),
 C01L(H01L), C01M(H01M), C01P(H01P), C01Q(H01Q), C01R(H01R), C01S(H01S),
 C01T(H01T), C01U(H01U), C01V(H01V), C01Y(H01Y), C01Z(H01Z), C020(H020),
 C021(H021), C022(H022), C023(H023), C025(H025), C026(H026), C028(H028),
 C02A(H02A), C02B(H02B), C02C(H02C), C02D(H02D), C02E(H02E), C02F(H02F),
 C02G(H02G), C02H(H02H), C02I(H02I), C02J(H02J), C02L(H02L), C02N(H02N),
 C02O(H02O), C02P(H02P), C02Q(H02Q), C02R(H02R), C02S(H02S), C02T(H02T),
 C02U(H02U), C02V(H02V), C02W(H02W), C02X(H02X), C02Y(H02Y), C02Z(H02Z),
 C030(H030), C031(H031), C032(H032), C033(H033), C035(H035), C036(H036),
 C037(H037), C039(H039), C03A(H03A), C03B(H03B), C03C(H03C), C03E(H03E),
 C03I(H03I), C03J(H03J), C03K(H03K), C03M(H03M), C03N(H03N), C03O(H03O),
 C03Q(H03Q), C03S(H03S), C03U(H03U), C03V(H03V), C03X(H03X), C03Z(H03Z)
2.c Idealised Me refined as rotating group:
 C03D(H03R,H03T,H03W), C03P(H03D,H03F,H03G), C03R(H03H,H03L,H03P), C03Y(H03Y,H,
 HA), C041(H04J,H04K,H04L), C042(H04D,H04E,H04F), C043(H04A,H04B,H04C),
 C044(H04S,H04T,H04U), C045(H04M,H04N,H04O), C046(H04G,H04H,H04I), C047(H04P,
 H04Q,H04R), C048(H04V,H04W,H04X)
;
_olex2_submission_special_instructions 'No special instructions were received'

loop_
_space_group_symop_operation_xyz
'x, y, z'
'x, -y, z+1/2'
'x+1/2, y+1/2, z'
'x+1/2, -y+1/2, z+1/2'

loop_
_atom_site_label
_atom_site_type_symbol
_atom_site_fract_x
_atom_site_fract_y
_atom_site_fract_z
_atom_site_U_iso_or_equiv
_atom_site_adp_type
_atom_site_occupancy
_atom_site_site_symmetry_order
_atom_site_calc_flag
_atom_site_refinement_flags_posn
_atom_site_refinement_flags_adp
_atom_site_refinement_flags_occupancy
_atom_site_disorder_assembly
_atom_site_disorder_group
Cu01 Cu 0.49181(3) 0.19123(2) 0.43448(2) 0.02180(11) Uani 1 1 d . . . . .
Cu02 Cu 0.54969(3) 0.24456(2) 0.50952(2) 0.02150(11) Uani 1 1 d . . . . .
Cu03 Cu 0.52657(4) 0.30992(2) 0.39054(2) 0.02306(11) Uani 1 1 d . . . . .
Cu04 Cu 0.51078(3) 0.33605(2) 0.49155(2) 0.02256(11) Uani 1 1 d . . . . .
P005 P 0.69869(7) 0.25632(4) 0.53528(4) 0.0219(2) Uani 1 1 d . . . . .
P006 P 0.61913(8) 0.34922(4) 0.55501(4) 0.0226(2) Uani 1 1 d . . . . .
P007 P 0.44881(8) 0.21165(4) 0.55020(4) 0.0239(2) Uani 1 1 d . . . . .
P008 P 0.56704(8) 0.16594(4) 0.37831(4) 0.0221(2) Uani 1 1 d . . . . .
P009 P 0.42273(8) 0.13723(4) 0.47589(4) 0.0232(2) Uani 1 1 d . . . . .
P00A P 0.43463(8) 0.40402(4) 0.46017(4) 0.0232(2) Uani 1 1 d . . . . .
P00B P 0.53547(7) 0.26111(4) 0.32931(4) 0.0213(2) Uani 1 1 d . . . . .
S00C S 0.46215(7) 0.27213(4) 0.44401(4) 0.0233(2) Uani 1 1 d . . . . .
P00D P 0.52874(8) 0.39077(4) 0.37922(4) 0.0240(2) Uani 1 1 d . . . . .
P00E P 0.71152(10) 0.02993(5) 0.16662(5) 0.0364(3) Uani 1 1 d . . . . .
P00F P 0.47311(12) 0.25203(8) 0.82685(8) 0.0539(5) Uani 1 1 d . . . . .
O00G O 0.4461(3) 0.52302(14) 0.37423(14) 0.0367(8) Uani 1 1 d . . . . .
F00H F 0.8106(3) 0.04221(17) 0.19635(15) 0.0570(10) Uani 1 1 d . . . . .
F00I F 0.6858(3) 0.00105(17) 0.20961(13) 0.0525(9) Uani 1 1 d . . . . .
F00J F 0.6119(3) 0.01791(16) 0.13736(14) 0.0537(9) Uani 1 1 d . . . . .
F00K F 0.7529(4) -0.01886(15) 0.14860(14) 0.0609(11) Uani 1 1 d . . . . .
N00L N 0.6980(3) 0.30469(13) 0.57122(14) 0.0237(7) Uani 1 1 d . . . . .
H00L H 0.737338 0.306567 0.597403 0.028 Uiso 1 1 calc R U . . .
N00M N 0.4125(3) 0.15617(15) 0.52967(14) 0.0274(8) Uani 1 1 d . . . . .
H00M H 0.387201 0.136191 0.547483 0.033 Uiso 1 1 calc R U . . .
F00N F 0.6701(3) 0.07825(17) 0.18541(18) 0.0694(13) Uani 1 1 d . . . . .
O00O O 0.8770(3) 0.33446(16) 0.62836(17) 0.0474(10) Uani 1 1 d . . . . .
F00P F 0.7367(3) 0.05903(16) 0.12371(16) 0.0617(11) Uani 1 1 d . . . . .
O00Q O 0.3001(3) 0.10154(18) 0.58032(17) 0.0474(10) Uani 1 1 d G . . . .
H00A H 0.309850 0.103729 0.609623 0.071 Uiso 1 1 d G U . . .
H00B H 0.245861 0.113051 0.572053 0.071 Uiso 1 1 d G U . . .
N00R N 0.5945(3) 0.20714(14) 0.33947(14) 0.0244(7) Uani 1 1 d . . . . .
H00R H 0.639863 0.200538 0.324350 0.029 Uiso 1 1 calc R U . . .
C00S C 0.6775(3) 0.13859(16) 0.40266(16) 0.0235(8) Uani 1 1 d . . . . .
F00T F 0.4183(4) 0.2517(3) 0.77570(18) 0.089(2) Uani 1 1 d . . . . .
O00U O 0.6186(4) 0.17640(19) 0.24535(19) 0.0580(13) Uani 1 1 d . . . . .
C00V C 0.5727(3) 0.36183(17) 0.60724(16) 0.0256(8) Uani 1 1 d . . . . .
F00W F 0.5295(4) 0.25142(18) 0.8773(2) 0.0838(18) Uani 1 1 d . . . . .
F00X F 0.3878(4) 0.2745(3) 0.84366(17) 0.091(2) Uani 1 1 d . . . . .
C00Y C 0.5004(4) -0.0038(2) 0.4547(2) 0.0394(12) Uani 1 1 d . . . . .
H00Y H 0.489166 -0.027340 0.430515 0.047 Uiso 1 1 calc R U . . .
C00Z C 0.5105(3) 0.11677(17) 0.34210(17) 0.0268(9) Uani 1 1 d . . . . .
N010 N 0.4869(3) 0.42676(14) 0.41758(14) 0.0254(7) Uani 1 1 d . . . . .
H010 H 0.492401 0.458816 0.415347 0.030 Uiso 1 1 calc R U . . .
C011 C 0.4142(3) 0.11709(19) 0.3310(2) 0.0343(10) Uani 1 1 d . . . . .
H011 H 0.379650 0.141139 0.344153 0.041 Uiso 1 1 calc R U . . .
C012 C 0.5329(4) 0.06482(19) 0.5251(2) 0.0333(10) Uani 1 1 d . . . . .
H012 H 0.544359 0.088129 0.549431 0.040 Uiso 1 1 calc R U . . .
C013 C 0.2484(4) 0.09042(19) 0.4633(2) 0.0341(10) Uani 1 1 d . . . . .
H013 H 0.273705 0.069078 0.487792 0.041 Uiso 1 1 calc R U . . .
C014 C 0.4699(4) 0.4301(2) 0.28922(19) 0.0368(11) Uani 1 1 d . . . . .
H014 H 0.528817 0.445426 0.291828 0.044 Uiso 1 1 calc R U . . .
C015 C 0.2983(4) 0.3850(2) 0.2804(2) 0.0419(12) Uani 1 1 d . . . . .
H015 H 0.239678 0.369376 0.277556 0.050 Uiso 1 1 calc R U . . .
C016 C 0.6779(3) 0.09804(17) 0.43148(17) 0.0293(9) Uani 1 1 d . . . . .
H016 H 0.621037 0.085107 0.437560 0.035 Uiso 1 1 calc R U . . .
C017 C 0.3123(3) 0.39940(19) 0.43522(17) 0.0283(9) Uani 1 1 d . . . . .
C018 C 0.7600(3) 0.20895(16) 0.57080(16) 0.0246(8) Uani 1 1 d . . . . .
C019 C 0.5782(4) 0.0192(2) 0.5295(2) 0.0453(14) Uani 1 1 d . . . . .
H019 H 0.620413 0.011625 0.556846 0.054 Uiso 1 1 calc R U . . .
C01A C 0.3042(3) 0.12653(17) 0.44801(17) 0.0275(9) Uani 1 1 d . . . . .
F01B F 0.4315(4) 0.1987(2) 0.8368(2) 0.0870(17) Uani 1 1 d . . . . .
C01C C 0.6359(3) 0.42028(18) 0.37116(17) 0.0288(9) Uani 1 1 d . . . . .
C01D C 0.4486(3) 0.40248(17) 0.32548(18) 0.0293(9) Uani 1 1 d . . . . .
C01E C 0.4209(3) 0.24456(17) 0.29879(16) 0.0260(8) Uani 1 1 d . . . . .
C01F C 0.1567(4) 0.0858(2) 0.4427(2) 0.0420(13) Uani 1 1 d . . . . .
H01F H 0.119424 0.061136 0.453153 0.050 Uiso 1 1 calc R U . . .
C01G C 0.2642(4) 0.4402(2) 0.4148(2) 0.0351(10) Uani 1 1 d . . . . .
H01G H 0.293637 0.471374 0.416951 0.042 Uiso 1 1 calc R U . . .
C01H C 0.5827(4) 0.3458(2) 0.22146(19) 0.0353(11) Uani 1 1 d . . . . .
H01H H 0.547557 0.367102 0.199511 0.042 Uiso 1 1 calc R U . . .
C01I C 0.3786(4) 0.5023(2) 0.55662(19) 0.0376(12) Uani 1 1 d . . . . .
H01I H 0.331988 0.507022 0.575015 0.045 Uiso 1 1 calc R U . . .
C01J C 0.4788(4) 0.3779(2) 0.6806(2) 0.0414(12) Uani 1 1 d . . . . .
H01J H 0.446922 0.383336 0.705617 0.050 Uiso 1 1 calc R U . . .
C01K C 0.5595(4) 0.0819(2) 0.3223(2) 0.0424(13) Uani 1 1 d . . . . .
H01K H 0.625327 0.081654 0.329033 0.051 Uiso 1 1 calc R U . . .
C01L C 0.3685(4) 0.0824(2) 0.3008(2) 0.0430(13) Uani 1 1 d . . . . .
H01L H 0.302743 0.082848 0.293481 0.052 Uiso 1 1 calc R U . . .
C01M C 0.4073(4) 0.2226(2) 0.25535(19) 0.0344(10) Uani 1 1 d . . . . .
H01M H 0.458284 0.217657 0.239834 0.041 Uiso 1 1 calc R U . . .
C01N C 0.5911(3) 0.28851(16) 0.28482(16) 0.0243(8) Uani 1 1 d . . . . .
C01O C 0.7783(3) 0.27407(17) 0.49735(17) 0.0275(9) Uani 1 1 d . . . . .
C01P C 0.6527(4) 0.47006(18) 0.37706(19) 0.0332(10) Uani 1 1 d . . . . .
H01P H 0.606868 0.490542 0.386435 0.040 Uiso 1 1 calc R U . . .
C01Q C 0.5160(4) 0.48793(17) 0.50398(17) 0.0296(9) Uani 1 1 d . . . . .
H01Q H 0.564033 0.482848 0.486532 0.036 Uiso 1 1 calc R U . . .
C01R C 0.3620(4) 0.3801(2) 0.32069(19) 0.0347(10) Uani 1 1 d . . . . .
H01R H 0.346514 0.361243 0.345433 0.042 Uiso 1 1 calc R U . . .
C01S C 0.7516(4) 0.16166(19) 0.5523(2) 0.0366(11) Uani 1 1 d . . . . .
H01S H 0.720536 0.156790 0.521515 0.044 Uiso 1 1 calc R U . . .
C01T C 0.4175(5) 0.0474(2) 0.2813(2) 0.0453(14) Uani 1 1 d . . . . .
H01T H 0.386190 0.023846 0.260409 0.054 Uiso 1 1 calc R U . . .
C01U C 0.7616(3) 0.15730(19) 0.39426(19) 0.0314(10) Uani 1 1 d . . . . .
H01U H 0.762246 0.185099 0.374794 0.038 Uiso 1 1 calc R U . . .
C01V C 0.3702(4) 0.46414(18) 0.52434(18) 0.0310(10) Uani 1 1 d . . . . .
H01V H 0.317732 0.443059 0.520599 0.037 Uiso 1 1 calc R U . . .
C01W C 0.4067(4) 0.53724(19) 0.3368(2) 0.0357(11) Uani 1 1 d . . . . .
C01X C 0.4824(3) 0.20091(19) 0.61156(17) 0.0304(9) Uani 1 1 d . . . . .
C01Y C 0.7613(4) 0.07631(19) 0.45146(19) 0.0335(10) Uani 1 1 d . . . . .
H01Y H 0.761407 0.048719 0.471250 0.040 Uiso 1 1 calc R U . . .
C01Z C 0.3456(3) 0.2528(2) 0.32114(19) 0.0335(10) Uani 1 1 d . . . . .
H01Z H 0.354407 0.268668 0.350355 0.040 Uiso 1 1 calc R U . . .
C020 C 0.4049(5) 0.4354(2) 0.2487(2) 0.0437(13) Uani 1 1 d . . . . .
H020 H 0.419116 0.454764 0.224019 0.052 Uiso 1 1 calc R U . . .
C021 C 0.5619(4) -0.0141(2) 0.4948(2) 0.0446(14) Uani 1 1 d . . . . .
H021 H 0.592965 -0.044869 0.498068 0.054 Uiso 1 1 calc R U . . .
C022 C 0.7353(4) 0.4905(2) 0.36952(19) 0.0353(11) Uani 1 1 d . . . . .
H022 H 0.745516 0.524787 0.373505 0.042 Uiso 1 1 calc R U . . .
C023 C 0.8448(4) 0.1353(2) 0.4144(2) 0.0388(12) Uani 1 1 d . . . . .
H023 H 0.902106 0.148116 0.408745 0.047 Uiso 1 1 calc R U . . .
O024 O 0.3409(4) 0.0951(3) 0.6770(2) 0.0767(18) Uani 1 1 d . . . . .
C025 C 0.4538(5) 0.5326(2) 0.5617(2) 0.0402(12) Uani 1 1 d . . . . .
H025 H 0.458662 0.558737 0.583422 0.048 Uiso 1 1 calc R U . . .
C026 C 0.5778(3) 0.32729(19) 0.64212(18) 0.0306(9) Uani 1 1 d . . . . .
H026 H 0.613515 0.298323 0.641113 0.037 Uiso 1 1 calc R U . . .
C027 C 0.6917(3) 0.40152(16) 0.54687(17) 0.0268(9) Uani 1 1 d . . . . .
C028 C 0.3196(5) 0.4124(2) 0.2448(2) 0.0460(14) Uani 1 1 d . . . . .
H028 H 0.275717 0.415649 0.217155 0.055 Uiso 1 1 calc R U . . .
F029 F 0.5157(6) 0.3026(3) 0.8177(3) 0.146(4) Uani 1 1 d . . . . .
C02A C 0.3188(5) 0.2079(3) 0.2347(2) 0.0493(15) Uani 1 1 d . . . . .
H02A H 0.309165 0.192714 0.205242 0.059 Uiso 1 1 calc R U . . .
C02B C 0.5303(4) 0.3350(2) 0.67876(18) 0.0336(10) Uani 1 1 d . . . . .
H02B H 0.533024 0.311085 0.702467 0.040 Uiso 1 1 calc R U . . .
C02C C 0.3539(4) 0.29578(19) 0.56858(19) 0.0329(10) Uani 1 1 d . . . . .
H02C H 0.410271 0.304691 0.587949 0.039 Uiso 1 1 calc R U . . .
C02D C 0.1899(4) 0.2711(2) 0.5112(2) 0.0408(12) Uani 1 1 d . . . . .
H02D H 0.134025 0.263057 0.490993 0.049 Uiso 1 1 calc R U . . .
C02E C 0.1744(4) 0.4359(2) 0.3915(2) 0.0429(13) Uani 1 1 d . . . . .
H02E H 0.142659 0.463927 0.377584 0.051 Uiso 1 1 calc R U . . .
C02F C 0.8051(4) 0.2152(2) 0.61565(19) 0.0358(11) Uani 1 1 d . . . . .
H02F H 0.810963 0.247205 0.628597 0.043 Uiso 1 1 calc R U . . .
C02G C 0.7179(4) 0.4072(2) 0.5041(2) 0.0344(10) Uani 1 1 d . . . . .
H02G H 0.692368 0.385937 0.479556 0.041 Uiso 1 1 calc R U . . .
C02H C 0.2789(4) 0.3278(2) 0.5625(2) 0.0380(11) Uani 1 1 d . . . . .
H02H H 0.284089 0.358442 0.578243 0.046 Uiso 1 1 calc R U . . .
C02I C 0.7284(4) 0.43290(19) 0.5827(2) 0.0357(11) Uani 1 1 d . . . . .
H02I H 0.710729 0.429534 0.612152 0.043 Uiso 1 1 calc R U . . .
C02J C 0.8641(4) 0.2943(2) 0.5154(2) 0.0414(13) Uani 1 1 d . . . . .
H02J H 0.883853 0.296144 0.547881 0.050 Uiso 1 1 calc R U . . .
C02K C 0.3459(3) 0.24975(19) 0.54574(17) 0.0295(9) Uani 1 1 d . . . . .
C02L C 0.5127(5) 0.0472(3) 0.2924(3) 0.0533(17) Uani 1 1 d . . . . .
H02L H 0.547004 0.022867 0.279504 0.064 Uiso 1 1 calc R U . . .
C02M C 0.4391(3) 0.45716(17) 0.49761(17) 0.0267(8) Uani 1 1 d . . . . .
C02N C 0.2450(4) 0.2157(3) 0.2575(3) 0.0534(17) Uani 1 1 d . . . . .
H02N H 0.184730 0.205579 0.243393 0.064 Uiso 1 1 calc R U . . .
C02O C 0.2633(3) 0.2381(2) 0.51750(19) 0.0329(10) Uani 1 1 d . . . . .
H02O H 0.256676 0.207190 0.502261 0.039 Uiso 1 1 calc R U . . .
C02P C 0.1309(4) 0.3909(3) 0.3885(2) 0.0474(15) Uani 1 1 d . . . . .
H02P H 0.069173 0.388011 0.372270 0.057 Uiso 1 1 calc R U . . .
C02Q C 0.2572(4) 0.2377(3) 0.3002(2) 0.0474(15) Uani 1 1 d . . . . .
H02Q H 0.205737 0.242551 0.315396 0.057 Uiso 1 1 calc R U . . .
C02R C 0.2651(4) 0.1564(2) 0.4122(2) 0.0358(11) Uani 1 1 d . . . . .
H02R H 0.302525 0.180765 0.401333 0.043 Uiso 1 1 calc R U . . .
C02S C 0.1979(4) 0.3159(2) 0.5343(2) 0.0398(12) Uani 1 1 d . . . . .
H02S H 0.147161 0.338117 0.530390 0.048 Uiso 1 1 calc R U . . .
C02T C 0.5392(3) 0.31996(18) 0.25295(17) 0.0281(9) Uani 1 1 d . . . . .
H02T H 0.474688 0.323855 0.252587 0.034 Uiso 1 1 calc R U . . .
C02U C 0.8437(4) 0.0951(2) 0.4423(2) 0.0383(12) Uani 1 1 d . . . . .
H02U H 0.900527 0.079997 0.455599 0.046 Uiso 1 1 calc R U . . .
C02V C 0.4745(4) 0.4127(2) 0.6454(2) 0.0411(13) Uani 1 1 d . . . . .
H02V H 0.439255 0.441849 0.646452 0.049 Uiso 1 1 calc R U . . .
C02W C 0.5229(4) 0.52601(19) 0.5357(2) 0.0377(11) Uani 1 1 d . . . . .
H02W H 0.574830 0.547423 0.539601 0.045 Uiso 1 1 calc R U . . .
C02X C 0.2680(4) 0.3542(2) 0.4329(2) 0.0352(11) Uani 1 1 d . . . . .
H02X H 0.299517 0.326345 0.447388 0.042 Uiso 1 1 calc R U . . .
C02Y C 0.8418(4) 0.1756(2) 0.6421(2) 0.0413(12) Uani 1 1 d . . . . .
H02Y H 0.872882 0.180494 0.672858 0.050 Uiso 1 1 calc R U . . .
C02Z C 0.1188(4) 0.1163(2) 0.4076(2) 0.0444(14) Uani 1 1 d . . . . .
H02Z H 0.055371 0.112983 0.394148 0.053 Uiso 1 1 calc R U . . .
C030 C 0.6858(3) 0.28406(18) 0.28569(17) 0.0281(9) Uani 1 1 d . . . . .
H030 H 0.721812 0.263236 0.307767 0.034 Uiso 1 1 calc R U . . .
C031 C 0.7040(4) 0.3904(2) 0.3580(2) 0.0453(14) Uani 1 1 d . . . . .
H031 H 0.693389 0.356110 0.353774 0.054 Uiso 1 1 calc R U . . .
C032 C 0.4553(4) 0.04110(18) 0.4501(2) 0.0328(10) Uani 1 1 d . . . . .
H032 H 0.412840 0.048210 0.422624 0.039 Uiso 1 1 calc R U . . .
C033 C 0.6762(4) 0.3403(2) 0.2224(2) 0.0373(11) Uani 1 1 d . . . . .
H033 H 0.705385 0.357574 0.200778 0.045 Uiso 1 1 calc R U . . .
C034 C 0.4713(3) 0.07568(17) 0.48493(17) 0.0282(9) Uani 1 1 d . . . . .
C035 C 0.7915(4) 0.4694(2) 0.5754(2) 0.0444(13) Uani 1 1 d . . . . .
H035 H 0.816546 0.490921 0.599820 0.053 Uiso 1 1 calc R U . . .
C036 C 0.5212(4) 0.40495(19) 0.60899(19) 0.0325(10) Uani 1 1 d . . . . .
H036 H 0.518390 0.428799 0.585215 0.039 Uiso 1 1 calc R U . . .
C037 C 0.7521(4) 0.2702(2) 0.4504(2) 0.0407(12) Uani 1 1 d . . . . .
H037 H 0.693973 0.256006 0.437843 0.049 Uiso 1 1 calc R U . . .
C038 C 0.9319(4) 0.3686(2) 0.6349(2) 0.0467(14) Uani 1 1 d . . . . .
C039 C 0.7883(5) 0.1216(2) 0.5786(2) 0.0472(15) Uani 1 1 d . . . . .
H039 H 0.782384 0.089550 0.565686 0.057 Uiso 1 1 calc R U . . .
C03A C 0.8173(4) 0.4742(2) 0.5328(2) 0.0460(14) Uani 1 1 d . . . . .
H03A H 0.860512 0.498784 0.527959 0.055 Uiso 1 1 calc R U . . .
C03B C 0.1729(4) 0.1522(3) 0.3914(3) 0.0484(15) Uani 1 1 d . . . . .
H03B H 0.147245 0.173286 0.366753 0.058 Uiso 1 1 calc R U . . .
C03C C 0.7280(4) 0.3100(2) 0.2543(2) 0.0360(11) Uani 1 1 d . . . . .
H03C H 0.792803 0.306870 0.254914 0.043 Uiso 1 1 calc R U . . .
C03D C 0.9410(5) 0.3995(3) 0.6773(3) 0.0519(16) Uani 1 1 d . . . . .
H03R H 0.987388 0.384969 0.701610 0.078 Uiso 1 1 calc R U . . .
H03T H 0.881193 0.401135 0.687838 0.078 Uiso 1 1 calc R U . . .
H03W H 0.960591 0.432685 0.670380 0.078 Uiso 1 1 calc R U . . .
C03E C 0.8331(4) 0.1283(2) 0.6233(2) 0.0428(13) Uani 1 1 d . . . . .
H03E H 0.858000 0.100952 0.641353 0.051 Uiso 1 1 calc R U . . .
C03F C 0.6890(5) 0.1746(2) 0.2297(2) 0.0417(13) Uani 1 1 d . . . . .
O03G O 0.1171(5) 0.1376(3) 0.5766(4) 0.117(4) Uani 1 1 d . . . . .
C03H C 0.0676(5) 0.1715(3) 0.5656(3) 0.0559(18) Uani 1 1 d . . . . .
C03I C 0.7871(5) 0.4106(2) 0.3510(3) 0.0508(16) Uani 1 1 d . . . . .
H03I H 0.833880 0.390035 0.342514 0.061 Uiso 1 1 calc R U . . .
C03J C 0.7800(4) 0.4428(2) 0.4964(2) 0.0411(12) Uani 1 1 d . . . . .
H03J H 0.797344 0.446123 0.466859 0.049 Uiso 1 1 calc R U . . .
C03K C 0.9204(4) 0.3116(3) 0.4858(2) 0.0521(16) Uani 1 1 d . . . . .
H03K H 0.977851 0.326672 0.498192 0.062 Uiso 1 1 calc R U . . .
O03L O 0.2653(5) -0.0156(3) 0.6899(2) 0.094(3) Uani 1 1 d . . . . .
C03M C 0.4233(5) 0.2073(2) 0.6431(2) 0.0445(13) Uani 1 1 d . . . . .
H03M H 0.359893 0.214997 0.632618 0.053 Uiso 1 1 calc R U . . .
C03N C 0.8028(4) 0.4611(2) 0.3562(2) 0.0413(12) Uani 1 1 d . . . . .
H03N H 0.859262 0.475100 0.350695 0.050 Uiso 1 1 calc R U . . .
C03O C 0.8949(5) 0.3074(3) 0.4388(3) 0.0539(17) Uani 1 1 d . . . . .
H03O H 0.935070 0.318481 0.418784 0.065 Uiso 1 1 calc R U . . .
C03P C 0.4593(5) 0.5635(2) 0.3043(2) 0.0454(13) Uani 1 1 d . . . . .
H03D H 0.448345 0.598919 0.305766 0.068 Uiso 1 1 calc R U . . .
H03F H 0.437920 0.551815 0.272729 0.068 Uiso 1 1 calc R U . . .
H03G H 0.525657 0.556792 0.313233 0.068 Uiso 1 1 calc R U . . .
C03Q C 0.5729(5) 0.1884(3) 0.6278(2) 0.0542(18) Uani 1 1 d . . . . .
H03Q H 0.614405 0.183269 0.606803 0.065 Uiso 1 1 calc R U . . .
C03R C 0.3058(5) 0.5289(3) 0.3215(2) 0.0500(15) Uani 1 1 d . . . . .
H03H H 0.296149 0.497263 0.305458 0.075 Uiso 1 1 calc R U . . .
H03L H 0.280047 0.555287 0.300469 0.075 Uiso 1 1 calc R U . . .
H03P H 0.274608 0.528601 0.348409 0.075 Uiso 1 1 calc R U . . .
C03S C 0.5467(7) 0.1909(3) 0.7051(2) 0.065(2) Uani 1 1 d . . . . .
H03S H 0.569105 0.188398 0.737336 0.078 Uiso 1 1 calc R U . . .
C03T C 0.4131(6) 0.0820(3) 0.6994(3) 0.0563(17) Uani 1 1 d . . . . .
C03U C 0.6042(6) 0.1831(4) 0.6753(3) 0.075(3) Uani 1 1 d . . . . .
H03U H 0.666686 0.174004 0.686325 0.090 Uiso 1 1 calc R U . . .
C03V C 0.8103(5) 0.2871(3) 0.4210(2) 0.0554(17) Uani 1 1 d . . . . .
H03V H 0.791584 0.284508 0.388500 0.066 Uiso 1 1 calc R U . . .
F03W F 0.5571(6) 0.2229(4) 0.8122(4) 0.143(3) Uani 1 1 d . . . . .
C03X C 0.4566(6) 0.2023(3) 0.6899(2) 0.0577(19) Uani 1 1 d . . . . .
H03X H 0.416031 0.206933 0.711470 0.069 Uiso 1 1 calc R U . . .
C03Y C 0.0018(7) 0.1736(4) 0.5229(4) 0.080(3) Uani 1 1 d . . . . .
H03Y H 0.029682 0.159451 0.497941 0.120 Uiso 1 1 calc R U . . .
H H -0.015170 0.207891 0.515658 0.120 Uiso 1 1 calc R U . . .
HA H -0.053804 0.154910 0.526325 0.120 Uiso 1 1 calc R U . . .
C03Z C 0.1768(4) 0.3497(2) 0.4092(2) 0.0457(14) Uani 1 1 d . . . . .
H03Z H 0.146452 0.318697 0.407321 0.055 Uiso 1 1 calc R U . . .
C040 C 0.1943(6) 0.0056(4) 0.6926(3) 0.067(2) Uani 1 1 d . . . . .
C041 C 0.4306(9) 0.0884(3) 0.7511(3) 0.084(3) Uani 1 1 d . . . . .
H04J H 0.413299 0.121718 0.758780 0.126 Uiso 1 1 calc R U . . .
H04K H 0.496496 0.082977 0.763122 0.126 Uiso 1 1 calc R U . . .
H04L H 0.393493 0.064514 0.764946 0.126 Uiso 1 1 calc R U . . .
C042 C 0.7742(7) 0.1536(4) 0.2578(4) 0.085(3) Uani 1 1 d . . . . .
H04D H 0.796613 0.126374 0.240985 0.127 Uiso 1 1 calc R U . . .
H04E H 0.760000 0.141625 0.287218 0.127 Uiso 1 1 calc R U . . .
H04F H 0.821999 0.179107 0.263721 0.127 Uiso 1 1 calc R U . . .
C043 C 0.9948(8) 0.3800(4) 0.6014(4) 0.088(3) Uani 1 1 d . . . . .
H04A H 0.977078 0.360124 0.573476 0.131 Uiso 1 1 calc R U . . .
H04B H 1.058891 0.372455 0.615427 0.131 Uiso 1 1 calc R U . . .
H04C H 0.989759 0.414926 0.593226 0.131 Uiso 1 1 calc R U . . .
C044 C 0.1407(6) 0.0318(3) 0.6533(3) 0.065(2) Uani 1 1 d . . . . .
H04S H 0.153554 0.067070 0.656567 0.098 Uiso 1 1 calc R U . . .
H04T H 0.074488 0.025966 0.652524 0.098 Uiso 1 1 calc R U . . .
H04U H 0.158356 0.019914 0.624585 0.098 Uiso 1 1 calc R U . . .
C045 C 0.4822(8) 0.0591(4) 0.6761(5) 0.093(3) Uani 1 1 d . . . . .
H04M H 0.502576 0.028065 0.691394 0.139 Uiso 1 1 calc R U . . .
H04N H 0.535489 0.081157 0.677368 0.139 Uiso 1 1 calc R U . . .
H04O H 0.455054 0.052749 0.643776 0.139 Uiso 1 1 calc R U . . .
C046 C 0.6943(11) 0.1932(4) 0.1828(3) 0.096(4) Uani 1 1 d . . . . .
H04G H 0.744779 0.217129 0.184738 0.144 Uiso 1 1 calc R U . . .
H04H H 0.635562 0.208997 0.169680 0.144 Uiso 1 1 calc R U . . .
H04I H 0.706051 0.165738 0.163069 0.144 Uiso 1 1 calc R U . . .
C047 C 0.0636(11) 0.2142(4) 0.5981(4) 0.098(4) Uani 1 1 d . . . . .
H04P H 0.110927 0.209810 0.625734 0.147 Uiso 1 1 calc R U . . .
H04Q H 0.002224 0.215442 0.606974 0.147 Uiso 1 1 calc R U . . .
H04R H 0.075213 0.244860 0.582652 0.147 Uiso 1 1 calc R U . . .
C048 C 0.1560(11) 0.0071(7) 0.7364(4) 0.138(7) Uani 1 1 d . . . . .
H04V H 0.157574 -0.026000 0.749719 0.207 Uiso 1 1 calc R U . . .
H04W H 0.091794 0.018806 0.729972 0.207 Uiso 1 1 calc R U . . .
H04X H 0.193324 0.029320 0.758305 0.207 Uiso 1 1 calc R U . . .

loop_
_atom_site_aniso_label
_atom_site_aniso_U_11
_atom_site_aniso_U_22
_atom_site_aniso_U_33
_atom_site_aniso_U_23
_atom_site_aniso_U_13
_atom_site_aniso_U_12
Cu01 0.0204(2) 0.0192(2) 0.0262(3) 0.0005(2) 0.00486(18) -0.00068(17)
Cu02 0.0188(2) 0.0191(2) 0.0263(3) 0.0001(2) 0.00309(18) -0.00108(17)
Cu03 0.0227(2) 0.0197(3) 0.0267(3) 0.0005(2) 0.00402(19) 0.00002(18)
Cu04 0.0219(2) 0.0181(2) 0.0273(3) 0.0000(2) 0.00323(19) 0.00090(17)
P005 0.0182(5) 0.0198(5) 0.0271(5) -0.0003(4) 0.0026(4) 0.0007(4)
P006 0.0208(5) 0.0183(5) 0.0283(6) -0.0018(4) 0.0031(4) 0.0011(4)
P007 0.0207(5) 0.0241(6) 0.0275(6) -0.0003(4) 0.0055(4) -0.0018(4)
P008 0.0200(5) 0.0193(5) 0.0271(5) 0.0017(4) 0.0044(4) 0.0019(4)
P009 0.0208(5) 0.0212(5) 0.0281(6) 0.0011(4) 0.0055(4) -0.0020(4)
P00A 0.0223(5) 0.0195(5) 0.0280(6) 0.0014(4) 0.0050(4) 0.0019(4)
P00B 0.0193(5) 0.0196(5) 0.0249(5) 0.0010(4) 0.0030(4) 0.0009(4)
S00C 0.0229(5) 0.0206(5) 0.0261(5) 0.0003(4) 0.0035(4) -0.0007(3)
P00D 0.0249(5) 0.0198(5) 0.0276(6) 0.0009(4) 0.0057(4) -0.0012(4)
P00E 0.0347(7) 0.0326(7) 0.0416(8) 0.0030(6) 0.0059(6) 0.0046(5)
P00F 0.0273(7) 0.0646(11) 0.0709(12) -0.0261(9) 0.0118(7) -0.0120(7)
O00G 0.046(2) 0.0254(18) 0.037(2) 0.0038(15) 0.0021(16) 0.0042(14)
F00H 0.0332(19) 0.069(3) 0.067(3) 0.009(2) 0.0028(17) 0.0011(16)
F00I 0.046(2) 0.072(3) 0.042(2) 0.0094(18) 0.0146(16) 0.0000(17)
F00J 0.046(2) 0.063(3) 0.049(2) 0.0002(18) 0.0001(16) -0.0096(17)
F00K 0.088(3) 0.043(2) 0.056(2) 0.0017(17) 0.025(2) 0.025(2)
N00L 0.0204(16) 0.0211(17) 0.0284(19) -0.0006(14) 0.0007(13) 0.0011(12)
N00M 0.0285(19) 0.0252(19) 0.030(2) 0.0010(15) 0.0091(15) -0.0040(14)
F00N 0.060(3) 0.053(3) 0.089(3) -0.021(2) -0.005(2) 0.024(2)
O00O 0.040(2) 0.041(2) 0.055(3) -0.0006(19) -0.0083(19) -0.0127(17)
F00P 0.057(3) 0.057(2) 0.072(3) 0.031(2) 0.014(2) 0.0020(18)
O00Q 0.047(3) 0.046(3) 0.053(3) 0.007(2) 0.018(2) -0.0101(19)
N00R 0.0223(17) 0.0231(18) 0.0293(19) 0.0029(14) 0.0084(14) 0.0024(13)
C00S 0.0209(19) 0.022(2) 0.028(2) -0.0019(16) 0.0059(15) 0.0036(14)
F00T 0.070(3) 0.145(5) 0.057(3) -0.047(3) 0.024(2) -0.052(3)
O00U 0.069(3) 0.047(3) 0.064(3) -0.015(2) 0.028(3) 0.005(2)
C00V 0.0205(19) 0.028(2) 0.028(2) -0.0046(17) 0.0010(15) 0.0023(15)
F00W 0.064(3) 0.055(3) 0.114(4) 0.006(3) -0.034(3) -0.009(2)
F00X 0.082(4) 0.139(5) 0.053(3) -0.015(3) 0.014(2) 0.058(4)
C00Y 0.040(3) 0.024(2) 0.056(3) -0.001(2) 0.012(2) 0.0016(19)
C00Z 0.030(2) 0.022(2) 0.028(2) 0.0006(17) 0.0027(17) 0.0009(15)
N010 0.0279(18) 0.0202(18) 0.0290(19) 0.0020(14) 0.0072(14) 0.0009(13)
C011 0.024(2) 0.031(3) 0.048(3) -0.002(2) 0.006(2) -0.0036(17)
C012 0.031(2) 0.029(2) 0.039(3) 0.006(2) 0.0054(19) 0.0026(17)
C013 0.030(2) 0.027(2) 0.046(3) -0.001(2) 0.008(2) -0.0064(17)
C014 0.050(3) 0.028(3) 0.031(3) 0.001(2) 0.005(2) 0.000(2)
C015 0.037(3) 0.041(3) 0.044(3) -0.005(2) -0.004(2) 0.004(2)
C016 0.030(2) 0.024(2) 0.033(2) 0.0053(18) 0.0045(18) 0.0023(16)
C017 0.023(2) 0.033(2) 0.030(2) 0.0002(18) 0.0063(16) 0.0021(16)
C018 0.0203(18) 0.022(2) 0.032(2) 0.0026(17) 0.0058(16) 0.0010(14)
C019 0.042(3) 0.041(3) 0.052(4) 0.013(3) 0.007(3) 0.012(2)
C01A 0.024(2) 0.024(2) 0.034(2) -0.0020(18) 0.0044(17) 0.0010(15)
F01B 0.082(4) 0.067(3) 0.115(4) -0.028(3) 0.026(3) -0.033(3)
C01C 0.030(2) 0.029(2) 0.028(2) -0.0013(18) 0.0077(17) -0.0050(17)
C01D 0.033(2) 0.020(2) 0.034(2) -0.0019(18) 0.0033(18) 0.0028(16)
C01E 0.023(2) 0.026(2) 0.028(2) 0.0011(17) 0.0016(16) -0.0003(15)
C01F 0.028(3) 0.041(3) 0.058(4) -0.008(3) 0.012(2) -0.009(2)
C01G 0.030(2) 0.033(3) 0.042(3) 0.002(2) 0.004(2) 0.0046(18)
C01H 0.035(3) 0.037(3) 0.034(3) 0.010(2) 0.007(2) 0.0014(19)
C01I 0.047(3) 0.032(3) 0.035(3) 0.004(2) 0.013(2) 0.016(2)
C01J 0.030(3) 0.060(4) 0.035(3) -0.006(3) 0.007(2) 0.004(2)
C01K 0.037(3) 0.037(3) 0.051(3) -0.017(2) -0.001(2) 0.005(2)
C01L 0.041(3) 0.039(3) 0.044(3) -0.001(2) -0.005(2) -0.011(2)
C01M 0.033(2) 0.031(3) 0.038(3) -0.001(2) 0.001(2) -0.0056(18)
C01N 0.024(2) 0.021(2) 0.029(2) 0.0033(16) 0.0061(16) 0.0014(14)
C01O 0.024(2) 0.026(2) 0.033(2) 0.0004(18) 0.0077(17) 0.0016(15)
C01P 0.034(2) 0.024(2) 0.042(3) 0.0033(19) 0.008(2) -0.0046(17)
C01Q 0.035(2) 0.022(2) 0.032(2) -0.0024(17) 0.0045(19) -0.0005(16)
C01R 0.034(2) 0.034(3) 0.035(3) 0.002(2) 0.000(2) 0.0037(19)
C01S 0.041(3) 0.027(2) 0.040(3) -0.003(2) 0.000(2) 0.0090(19)
C01T 0.054(4) 0.033(3) 0.044(3) -0.008(2) -0.006(3) -0.010(2)
C01U 0.026(2) 0.030(2) 0.038(3) 0.0083(19) 0.0060(18) 0.0032(16)
C01V 0.032(2) 0.026(2) 0.037(3) 0.0039(19) 0.0097(19) 0.0091(17)
C01W 0.041(3) 0.026(2) 0.041(3) -0.002(2) 0.007(2) 0.0036(19)
C01X 0.030(2) 0.034(3) 0.028(2) -0.0006(19) 0.0067(18) -0.0044(17)
C01Y 0.038(3) 0.026(2) 0.034(3) 0.0035(19) 0.001(2) 0.0107(18)
C01Z 0.021(2) 0.042(3) 0.035(3) 0.000(2) -0.0003(18) -0.0011(17)
C020 0.061(4) 0.033(3) 0.034(3) 0.005(2) -0.001(2) 0.007(2)
C021 0.036(3) 0.032(3) 0.068(4) 0.014(3) 0.014(3) 0.011(2)
C022 0.038(3) 0.027(2) 0.040(3) 0.000(2) 0.007(2) -0.0090(19)
C023 0.021(2) 0.046(3) 0.049(3) 0.004(2) 0.005(2) 0.0044(19)
O024 0.054(3) 0.114(5) 0.066(4) 0.006(3) 0.023(3) 0.008(3)
C025 0.055(3) 0.026(3) 0.040(3) -0.005(2) 0.008(2) 0.010(2)
C026 0.027(2) 0.031(2) 0.034(2) -0.0001(19) 0.0036(18) 0.0018(17)
C027 0.025(2) 0.020(2) 0.035(2) 0.0036(17) 0.0032(17) 0.0023(15)
C028 0.060(4) 0.037(3) 0.035(3) -0.002(2) -0.007(3) 0.014(3)
F029 0.153(7) 0.126(6) 0.120(5) 0.062(5) -0.088(5) -0.103(5)
C02A 0.048(3) 0.055(4) 0.039(3) -0.002(3) -0.010(3) -0.017(3)
C02B 0.027(2) 0.045(3) 0.029(2) 0.004(2) 0.0036(18) 0.0017(19)
C02C 0.029(2) 0.028(2) 0.041(3) -0.006(2) 0.0053(19) -0.0021(17)
C02D 0.023(2) 0.040(3) 0.059(4) -0.002(3) 0.005(2) -0.0010(19)
C02E 0.030(3) 0.045(3) 0.052(3) 0.010(3) 0.002(2) 0.008(2)
C02F 0.039(3) 0.027(2) 0.036(3) -0.003(2) -0.006(2) 0.0041(19)
C02G 0.029(2) 0.031(3) 0.042(3) 0.007(2) 0.004(2) -0.0006(18)
C02H 0.034(3) 0.029(3) 0.053(3) -0.002(2) 0.013(2) 0.0055(19)
C02I 0.037(3) 0.027(2) 0.043(3) -0.001(2) 0.005(2) -0.0075(18)
C02J 0.024(2) 0.057(4) 0.042(3) 0.003(3) 0.004(2) -0.009(2)
C02K 0.021(2) 0.035(3) 0.034(2) -0.0033(19) 0.0076(17) -0.0044(16)
C02L 0.049(4) 0.045(4) 0.061(4) -0.021(3) -0.004(3) 0.005(3)
C02M 0.029(2) 0.022(2) 0.029(2) 0.0036(17) 0.0054(17) 0.0059(15)
C02N 0.031(3) 0.067(4) 0.056(4) 0.009(3) -0.013(3) -0.015(3)
C02O 0.023(2) 0.034(3) 0.040(3) -0.002(2) 0.0035(19) -0.0025(17)
C02P 0.023(2) 0.060(4) 0.056(4) 0.013(3) -0.003(2) -0.001(2)
C02Q 0.020(2) 0.059(4) 0.060(4) 0.008(3) -0.001(2) -0.003(2)
C02R 0.029(2) 0.032(3) 0.046(3) 0.010(2) 0.006(2) 0.0039(18)
C02S 0.028(2) 0.037(3) 0.056(3) 0.006(2) 0.012(2) 0.0069(19)
C02T 0.023(2) 0.030(2) 0.031(2) 0.0044(18) 0.0041(17) 0.0025(16)
C02U 0.034(3) 0.039(3) 0.038(3) -0.001(2) -0.005(2) 0.014(2)
C02V 0.042(3) 0.043(3) 0.038(3) -0.008(2) 0.007(2) 0.015(2)
C02W 0.046(3) 0.023(2) 0.044(3) -0.007(2) 0.008(2) -0.0018(19)
C02X 0.026(2) 0.032(3) 0.047(3) 0.003(2) 0.005(2) -0.0009(18)
C02Y 0.045(3) 0.036(3) 0.039(3) 0.004(2) -0.005(2) 0.003(2)
C02Z 0.022(2) 0.056(4) 0.053(4) -0.011(3) 0.003(2) -0.003(2)
C030 0.024(2) 0.030(2) 0.030(2) 0.0046(18) 0.0042(16) 0.0050(16)
C031 0.041(3) 0.035(3) 0.067(4) -0.012(3) 0.027(3) -0.010(2)
C032 0.030(2) 0.024(2) 0.045(3) 0.004(2) 0.009(2) 0.0023(17)
C033 0.036(3) 0.038(3) 0.041(3) 0.008(2) 0.014(2) 0.000(2)
C034 0.026(2) 0.024(2) 0.037(3) 0.0081(18) 0.0101(18) -0.0011(15)
C035 0.044(3) 0.030(3) 0.056(4) -0.001(2) 0.001(3) -0.009(2)
C036 0.031(2) 0.029(2) 0.037(3) -0.002(2) 0.0039(19) 0.0072(17)
C037 0.038(3) 0.048(3) 0.038(3) -0.010(2) 0.012(2) -0.010(2)
C038 0.041(3) 0.043(3) 0.050(4) -0.010(3) -0.010(3) -0.007(2)
C039 0.056(4) 0.023(3) 0.058(4) 0.002(2) -0.002(3) 0.012(2)
C03A 0.035(3) 0.036(3) 0.065(4) 0.015(3) 0.004(3) -0.008(2)
C03B 0.029(3) 0.055(4) 0.057(4) 0.011(3) -0.004(2) 0.004(2)
C03C 0.026(2) 0.041(3) 0.045(3) 0.007(2) 0.015(2) 0.0055(18)
C03D 0.045(3) 0.043(4) 0.065(4) -0.016(3) 0.005(3) -0.004(3)
C03E 0.043(3) 0.032(3) 0.053(4) 0.009(2) 0.007(3) 0.012(2)
C03F 0.056(4) 0.034(3) 0.038(3) -0.003(2) 0.015(3) 0.008(2)
O03G 0.063(4) 0.058(4) 0.212(10) 0.019(5) -0.024(5) 0.007(3)
C03H 0.046(4) 0.040(4) 0.083(5) -0.007(3) 0.015(3) -0.013(3)
C03I 0.043(3) 0.043(3) 0.074(5) -0.011(3) 0.034(3) -0.012(2)
C03J 0.031(3) 0.041(3) 0.051(3) 0.014(3) 0.006(2) -0.003(2)
C03K 0.030(3) 0.073(5) 0.054(4) 0.005(3) 0.010(3) -0.015(3)
O03L 0.084(5) 0.127(6) 0.069(4) -0.002(4) 0.006(3) 0.059(4)
C03M 0.053(4) 0.048(3) 0.036(3) 0.001(3) 0.017(3) 0.008(3)
C03N 0.039(3) 0.042(3) 0.048(3) -0.003(2) 0.019(2) -0.010(2)
C03O 0.052(4) 0.058(4) 0.060(4) 0.007(3) 0.033(3) -0.007(3)
C03P 0.049(3) 0.045(3) 0.042(3) 0.009(3) 0.007(3) -0.003(2)
C03Q 0.033(3) 0.094(6) 0.036(3) 0.022(3) 0.006(2) 0.004(3)
C03R 0.045(3) 0.063(4) 0.041(3) -0.005(3) 0.005(3) -0.009(3)
C03S 0.078(6) 0.079(6) 0.033(3) 0.011(3) -0.003(3) -0.024(4)
C03T 0.056(4) 0.044(4) 0.070(5) 0.009(3) 0.016(3) 0.005(3)
C03U 0.047(4) 0.129(8) 0.046(4) 0.036(5) -0.003(3) -0.008(4)
C03V 0.056(4) 0.073(5) 0.041(3) 0.000(3) 0.019(3) -0.013(3)
F03W 0.080(5) 0.179(8) 0.196(9) 0.023(7) 0.092(6) 0.029(5)
C03X 0.085(6) 0.056(4) 0.038(3) 0.001(3) 0.028(3) -0.011(4)
C03Y 0.060(5) 0.068(6) 0.105(8) 0.000(5) -0.005(5) -0.016(4)
C03Z 0.035(3) 0.041(3) 0.060(4) -0.001(3) 0.006(3) -0.008(2)
C040 0.055(4) 0.085(6) 0.059(5) -0.013(4) 0.000(3) 0.015(4)
C041 0.131(10) 0.051(5) 0.070(6) 0.014(4) 0.013(6) -0.005(5)
C042 0.074(6) 0.096(7) 0.077(6) -0.038(5) -0.006(5) 0.029(5)
C043 0.089(7) 0.094(7) 0.082(6) -0.031(5) 0.024(5) -0.057(6)
C044 0.067(5) 0.050(4) 0.075(5) 0.001(4) 0.002(4) 0.004(3)
C045 0.065(6) 0.091(7) 0.130(9) -0.016(7) 0.035(6) 0.021(5)
C046 0.184(13) 0.058(5) 0.058(5) 0.004(4) 0.057(7) -0.010(6)
C047 0.170(13) 0.071(6) 0.061(6) -0.006(5) 0.040(7) -0.023(7)
C048 0.142(13) 0.216(18) 0.057(6) 0.011(8) 0.023(7) 0.101(13)

loop_
_atom_type_symbol
_atom_type_description
_atom_type_scat_dispersion_real
_atom_type_scat_dispersion_imag
_atom_type_scat_source
C C -0.0001 0.0005 'International Tables Vol C Tables 4.2.6.8 and 6.1.1.4'
H H 0.0000 0.0000 'International Tables Vol C Tables 4.2.6.8 and 6.1.1.4'
N N 0.0003 0.0009 'International Tables Vol C Tables 4.2.6.8 and 6.1.1.4'
O O 0.0015 0.0018 'International Tables Vol C Tables 4.2.6.8 and 6.1.1.4'
F F 0.0036 0.0030 'International Tables Vol C Tables 4.2.6.8 and 6.1.1.4'
P P 0.0335 0.0298 'International Tables Vol C Tables 4.2.6.8 and 6.1.1.4'
S S 0.0427 0.0395 'International Tables Vol C Tables 4.2.6.8 and 6.1.1.4'
Cu Cu 0.2416 0.4561 'International Tables Vol C Tables 4.2.6.8 and 6.1.1.4'

loop_
_geom_angle_atom_site_label_1
_geom_angle_atom_site_label_2
_geom_angle_atom_site_label_3
_geom_angle
_geom_angle_site_symmetry_1
_geom_angle_site_symmetry_3
_geom_angle_publ_flag
P008 Cu01 Cu02 130.69(4) . . ?
P008 Cu01 P009 121.32(5) . . ?
P008 Cu01 S00C 121.09(5) . . ?
P009 Cu01 Cu02 90.94(4) . . ?
P009 Cu01 S00C 116.86(5) . . ?
S00C Cu01 Cu02 53.68(3) . . ?
Cu04 Cu02 Cu01 109.21(3) . . ?
P005 Cu02 Cu01 121.30(4) . . ?
P005 Cu02 Cu04 95.77(4) . . ?
P005 Cu02 P007 125.36(5) . . ?
P005 Cu02 S00C 128.99(5) . . ?
P007 Cu02 Cu01 94.56(4) . . ?
P007 Cu02 Cu04 110.55(4) . . ?
P007 Cu02 S00C 105.02(5) . . ?
S00C Cu02 Cu01 54.41(3) . . ?
S00C Cu02 Cu04 55.37(3) . . ?
S00C Cu03 P00B 112.44(5) . . ?
S00C Cu03 P00D 125.61(5) . . ?
P00D Cu03 P00B 117.25(5) . . ?
P006 Cu04 Cu02 83.43(4) . . ?
P006 Cu04 P00A 115.57(5) . . ?
P006 Cu04 S00C 137.03(5) . . ?
P00A Cu04 Cu02 160.30(4) . . ?
S00C Cu04 Cu02 54.73(3) . . ?
S00C Cu04 P00A 107.12(5) . . ?
N00L P005 Cu02 102.44(14) . . ?
N00L P005 C018 104.6(2) . . ?
N00L P005 C01O 104.5(2) . . ?
C018 P005 Cu02 117.41(15) . . ?
C018 P005 C01O 103.8(2) . . ?
C01O P005 Cu02 122.04(17) . . ?
N00L P006 Cu04 117.95(14) . . ?
N00L P006 C00V 103.6(2) . . ?
N00L P006 C027 102.3(2) . . ?
C00V P006 Cu04 114.59(15) . . ?
C00V P006 C027 106.0(2) . . ?
C027 P006 Cu04 111.03(16) . . ?
N00M P007 Cu02 111.40(15) . . ?
N00M P007 C01X 103.2(2) . . ?
N00M P007 C02K 106.3(2) . . ?
C01X P007 Cu02 120.38(17) . . ?
C01X P007 C02K 104.1(2) . . ?
C02K P007 Cu02 110.40(17) . . ?
N00R P008 Cu01 119.70(14) . . ?
N00R P008 C00S 103.8(2) . . ?
N00R P008 C00Z 103.3(2) . . ?
C00S P008 Cu01 110.68(15) . . ?
C00S P008 C00Z 102.4(2) . . ?
C00Z P008 Cu01 115.09(16) . . ?
N00M P009 Cu01 115.20(14) . . ?
N00M P009 C01A 103.8(2) . . ?
N00M P009 C034 103.8(2) . . ?
C01A P009 Cu01 110.17(17) . . ?
C01A P009 C034 103.7(2) . . ?
C034 P009 Cu01 118.53(15) . . ?
N010 P00A Cu04 110.19(14) . . ?
N010 P00A C017 105.4(2) . . ?
N010 P00A C02M 100.6(2) . . ?
C017 P00A Cu04 119.19(17) . . ?
C02M P00A Cu04 116.08(16) . . ?
C02M P00A C017 103.3(2) . . ?
N00R P00B Cu03 117.68(15) . . ?
N00R P00B C01E 105.7(2) . . ?
N00R P00B C01N 101.7(2) . . ?
C01E P00B Cu03 111.33(16) . . ?
C01N P00B Cu03 115.29(16) . . ?
C01N P00B C01E 103.7(2) . . ?
Cu02 S00C Cu01 71.91(4) . . ?
Cu02 S00C Cu04 69.90(4) . . ?
Cu03 S00C Cu01 104.36(5) . . ?
Cu03 S00C Cu02 120.76(5) . . ?
Cu03 S00C Cu04 87.39(4) . . ?
Cu04 S00C Cu01 140.65(6) . . ?
N010 P00D Cu03 117.24(14) . . ?
N010 P00D C01C 104.6(2) . . ?
N010 P00D C01D 102.9(2) . . ?
C01C P00D Cu03 119.47(17) . . ?
C01C P00D C01D 104.5(2) . . ?
C01D P00D Cu03 106.15(16) . . ?
F00H P00E F00J 179.3(3) . . ?
F00I P00E F00H 89.2(2) . . ?
F00I P00E F00J 90.4(2) . . ?
F00I P00E F00K 90.5(2) . . ?
F00K P00E F00H 89.7(3) . . ?
F00K P00E F00J 90.8(3) . . ?
F00N P00E F00H 90.1(2) . . ?
F00N P00E F00I 88.6(3) . . ?
F00N P00E F00J 89.3(2) . . ?
F00N P00E F00K 179.0(3) . . ?
F00P P00E F00H 91.0(2) . . ?
F00P P00E F00I 179.6(3) . . ?
F00P P00E F00J 89.4(2) . . ?
F00P P00E F00K 89.9(2) . . ?
F00P P00E F00N 91.1(3) . . ?
F00T P00F F01B 91.2(3) . . ?
F00T P00F F03W 91.7(5) . . ?
F00W P00F F00T 178.5(4) . . ?
F00W P00F F01B 88.4(3) . . ?
F00W P00F F03W 86.8(5) . . ?
F00X P00F F00T 90.0(3) . . ?
F00X P00F F00W 91.4(3) . . ?
F00X P00F F01B 86.9(4) . . ?
F00X P00F F029 94.4(5) . . ?
F00X P00F F03W 173.0(5) . . ?
F029 P00F F00T 89.7(3) . . ?
F029 P00F F00W 90.6(3) . . ?
F029 P00F F01B 178.4(4) . . ?
F029 P00F F03W 92.4(6) . . ?
F03W P00F F01B 86.3(4) . . ?
P005 N00L H00L 121.3 . . ?
P006 N00L P005 117.5(2) . . ?
P006 N00L H00L 121.3 . . ?
P007 N00M P009 122.4(2) . . ?
P007 N00M H00M 118.8 . . ?
P009 N00M H00M 118.8 . . ?
H00A O00Q H00B 104.5 . . ?
P008 N00R P00B 121.0(2) . . ?
P008 N00R H00R 119.5 . . ?
P00B N00R H00R 119.5 . . ?
C016 C00S P008 118.4(3) . . ?
C016 C00S C01U 119.2(4) . . ?
C01U C00S P008 122.4(4) . . ?
C026 C00V P006 121.2(4) . . ?
C026 C00V C036 120.1(5) . . ?
C036 C00V P006 118.2(4) . . ?
C021 C00Y H00Y 120.3 . . ?
C021 C00Y C032 119.5(6) . . ?
C032 C00Y H00Y 120.3 . . ?
C011 C00Z P008 118.3(4) . . ?
C01K C00Z P008 122.4(4) . . ?
C01K C00Z C011 119.1(5) . . ?
P00A N010 H010 118.5 . . ?
P00D N010 P00A 123.0(2) . . ?
P00D N010 H010 118.5 . . ?
C00Z C011 H011 119.9 . . ?
C01L C011 C00Z 120.3(5) . . ?
C01L C011 H011 119.9 . . ?
C019 C012 H012 120.2 . . ?
C034 C012 H012 120.2 . . ?
C034 C012 C019 119.6(5) . . ?
C01A C013 H013 120.0 . . ?
C01F C013 H013 120.0 . . ?
C01F C013 C01A 120.0(5) . . ?
C01D C014 H014 119.9 . . ?
C01D C014 C020 120.1(6) . . ?
C020 C014 H014 119.9 . . ?
C01R C015 H015 120.0 . . ?
C028 C015 H015 120.0 . . ?
C028 C015 C01R 120.0(6) . . ?
C00S C016 H016 119.8 . . ?
C00S C016 C01Y 120.4(5) . . ?
C01Y C016 H016 119.8 . . ?
C01G C017 P00A 120.6(4) . . ?
C02X C017 P00A 120.0(4) . . ?
C02X C017 C01G 119.2(5) . . ?
C01S C018 P005 115.7(4) . . ?
C02F C018 P005 125.2(4) . . ?
C02F C018 C01S 118.8(5) . . ?
C012 C019 H019 119.8 . . ?
C021 C019 C012 120.3(6) . . ?
C021 C019 H019 119.8 . . ?
C013 C01A P009 122.3(4) . . ?
C02R C01A P009 119.4(4) . . ?
C02R C01A C013 118.2(5) . . ?
C01P C01C P00D 123.8(4) . . ?
C01P C01C C031 119.1(5) . . ?
C031 C01C P00D 117.0(4) . . ?
C014 C01D P00D 124.4(4) . . ?
C014 C01D C01R 118.8(5) . . ?
C01R C01D P00D 116.7(4) . . ?
C01M C01E P00B 122.2(4) . . ?
C01M C01E C01Z 120.1(4) . . ?
C01Z C01E P00B 117.7(4) . . ?
C013 C01F H01F 119.5 . . ?
C02Z C01F C013 120.9(5) . . ?
C02Z C01F H01F 119.5 . . ?
C017 C01G H01G 119.5 . . ?
C02E C01G C017 120.9(5) . . ?
C02E C01G H01G 119.5 . . ?
C02T C01H H01H 120.1 . . ?
C033 C01H H01H 120.1 . . ?
C033 C01H C02T 119.8(5) . . ?
C01V C01I H01I 120.0 . . ?
C025 C01I H01I 120.0 . . ?
C025 C01I C01V 119.9(5) . . ?
C02B C01J H01J 120.2 . . ?
C02B C01J C02V 119.7(5) . . ?
C02V C01J H01J 120.2 . . ?
C00Z C01K H01K 120.0 . . ?
C00Z C01K C02L 119.9(6) . . ?
C02L C01K H01K 120.0 . . ?
C011 C01L H01L 119.7 . . ?
C01T C01L C011 120.6(6) . . ?
C01T C01L H01L 119.7 . . ?
C01E C01M H01M 120.1 . . ?
C02A C01M C01E 119.8(6) . . ?
C02A C01M H01M 120.1 . . ?
C02T C01N P00B 118.5(3) . . ?
C030 C01N P00B 121.4(4) . . ?
C030 C01N C02T 119.5(4) . . ?
C02J C01O P005 120.4(4) . . ?
C037 C01O P005 120.1(4) . . ?
C037 C01O C02J 119.4(5) . . ?
C01C C01P H01P 119.5 . . ?
C01C C01P C022 121.0(5) . . ?
C022 C01P H01P 119.5 . . ?
C02M C01Q H01Q 119.9 . . ?
C02W C01Q H01Q 119.9 . . ?
C02W C01Q C02M 120.2(5) . . ?
C015 C01R C01D 120.9(5) . . ?
C015 C01R H01R 119.6 . . ?
C01D C01R H01R 119.6 . . ?
C018 C01S H01S 119.7 . . ?
C039 C01S C018 120.5(5) . . ?
C039 C01S H01S 119.7 . . ?
C01L C01T H01T 120.5 . . ?
C01L C01T C02L 118.9(6) . . ?
C02L C01T H01T 120.5 . . ?
C00S C01U H01U 119.9 . . ?
C00S C01U C023 120.1(5) . . ?
C023 C01U H01U 119.9 . . ?
C01I C01V H01V 120.1 . . ?
C02M C01V C01I 119.8(5) . . ?
C02M C01V H01V 120.1 . . ?
O00G C01W C03P 120.8(5) . . ?
O00G C01W C03R 121.2(6) . . ?
C03R C01W C03P 118.0(5) . . ?
C03M C01X P007 123.6(4) . . ?
C03Q C01X P007 117.9(4) . . ?
C03Q C01X C03M 118.4(5) . . ?
C016 C01Y H01Y 120.2 . . ?
C02U C01Y C016 119.5(5) . . ?
C02U C01Y H01Y 120.2 . . ?
C01E C01Z H01Z 120.3 . . ?
C01E C01Z C02Q 119.5(5) . . ?
C02Q C01Z H01Z 120.3 . . ?
C014 C020 H020 120.1 . . ?
C028 C020 C014 119.8(6) . . ?
C028 C020 H020 120.1 . . ?
C00Y C021 H021 119.7 . . ?
C019 C021 C00Y 120.7(5) . . ?
C019 C021 H021 119.7 . . ?
C01P C022 H022 119.9 . . ?
C03N C022 C01P 120.1(5) . . ?
C03N C022 H022 119.9 . . ?
C01U C023 H023 120.1 . . ?
C02U C023 C01U 119.9(5) . . ?
C02U C023 H023 120.1 . . ?
C01I C025 H025 119.5 . . ?
C01I C025 C02W 121.0(5) . . ?
C02W C025 H025 119.5 . . ?
C00V C026 H026 120.0 . . ?
C00V C026 C02B 120.0(5) . . ?
C02B C026 H026 120.0 . . ?
C02G C027 P006 117.8(4) . . ?
C02G C027 C02I 119.2(5) . . ?
C02I C027 P006 122.7(4) . . ?
C015 C028 C020 120.4(6) . . ?
C015 C028 H028 119.8 . . ?
C020 C028 H028 119.8 . . ?
C01M C02A H02A 120.2 . . ?
C02N C02A C01M 119.5(6) . . ?
C02N C02A H02A 120.2 . . ?
C01J C02B C026 120.0(5) . . ?
C01J C02B H02B 120.0 . . ?
C026 C02B H02B 120.0 . . ?
C02H C02C H02C 120.2 . . ?
C02H C02C C02K 119.7(5) . . ?
C02K C02C H02C 120.2 . . ?
C02O C02D H02D 119.9 . . ?
C02O C02D C02S 120.2(5) . . ?
C02S C02D H02D 119.9 . . ?
C01G C02E H02E 120.0 . . ?
C02P C02E C01G 120.0(5) . . ?
C02P C02E H02E 120.0 . . ?
C018 C02F H02F 119.4 . . ?
C018 C02F C02Y 121.2(5) . . ?
C02Y C02F H02F 119.4 . . ?
C027 C02G H02G 119.2 . . ?
C03J C02G C027 121.6(5) . . ?
C03J C02G H02G 119.2 . . ?
C02C C02H H02H 119.5 . . ?
C02S C02H C02C 120.9(5) . . ?
C02S C02H H02H 119.5 . . ?
C027 C02I H02I 120.0 . . ?
C027 C02I C035 119.9(6) . . ?
C035 C02I H02I 120.0 . . ?
C01O C02J H02J 120.2 . . ?
C03K C02J C01O 119.6(6) . . ?
C03K C02J H02J 120.2 . . ?
C02C C02K P007 118.1(4) . . ?
C02O C02K P007 122.8(4) . . ?
C02O C02K C02C 118.7(5) . . ?
C01K C02L H02L 119.4 . . ?
C01T C02L C01K 121.2(6) . . ?
C01T C02L H02L 119.4 . . ?
C01Q C02M P00A 120.4(4) . . ?
C01Q C02M C01V 119.4(5) . . ?
C01V C02M P00A 119.8(4) . . ?
C02A C02N H02N 119.3 . . ?
C02Q C02N C02A 121.3(5) . . ?
C02Q C02N H02N 119.3 . . ?
C02D C02O H02O 119.7 . . ?
C02K C02O C02D 120.6(5) . . ?
C02K C02O H02O 119.7 . . ?
C02E C02P H02P 119.8 . . ?
C02E C02P C03Z 120.3(5) . . ?
C03Z C02P H02P 119.8 . . ?
C01Z C02Q H02Q 120.1 . . ?
C02N C02Q C01Z 119.7(6) . . ?
C02N C02Q H02Q 120.1 . . ?
C01A C02R H02R 118.9 . . ?
C01A C02R C03B 122.2(5) . . ?
C03B C02R H02R 118.9 . . ?
C02D C02S H02S 120.1 . . ?
C02H C02S C02D 119.8(5) . . ?
C02H C02S H02S 120.1 . . ?
C01H C02T H02T 120.1 . . ?
C01N C02T C01H 119.8(4) . . ?
C01N C02T H02T 120.1 . . ?
C01Y C02U H02U 119.5 . . ?
C023 C02U C01Y 121.0(5) . . ?
C023 C02U H02U 119.5 . . ?
C01J C02V H02V 119.9 . . ?
C036 C02V C01J 120.3(5) . . ?
C036 C02V H02V 119.9 . . ?
C01Q C02W H02W 120.2 . . ?
C025 C02W C01Q 119.7(5) . . ?
C025 C02W H02W 120.2 . . ?
C017 C02X H02X 120.0 . . ?
C017 C02X C03Z 120.0(5) . . ?
C03Z C02X H02X 120.0 . . ?
C02F C02Y H02Y 120.1 . . ?
C02F C02Y C03E 119.7(6) . . ?
C03E C02Y H02Y 120.1 . . ?
C01F C02Z H02Z 119.9 . . ?
C01F C02Z C03B 120.3(5) . . ?
C03B C02Z H02Z 119.9 . . ?
C01N C030 H030 120.0 . . ?
C01N C030 C03C 120.1(4) . . ?
C03C C030 H030 120.0 . . ?
C01C C031 H031 120.0 . . ?
C03I C031 C01C 120.0(5) . . ?
C03I C031 H031 120.0 . . ?
C00Y C032 H032 119.6 . . ?
C034 C032 C00Y 120.8(5) . . ?
C034 C032 H032 119.6 . . ?
C01H C033 H033 119.6 . . ?
C01H C033 C03C 120.7(5) . . ?
C03C C033 H033 119.6 . . ?
C012 C034 P009 120.0(4) . . ?
C032 C034 P009 120.4(4) . . ?
C032 C034 C012 119.2(5) . . ?
C02I C035 H035 120.0 . . ?
C03A C035 C02I 119.9(6) . . ?
C03A C035 H035 120.0 . . ?
C00V C036 H036 120.1 . . ?
C02V C036 C00V 119.9(5) . . ?
C02V C036 H036 120.1 . . ?
C01O C037 H037 119.8 . . ?
C01O C037 C03V 120.3(6) . . ?
C03V C037 H037 119.8 . . ?
O00O C038 C03D 121.6(7) . . ?
O00O C038 C043 121.1(6) . . ?
C03D C038 C043 117.3(6) . . ?
C01S C039 H039 119.9 . . ?
C03E C039 C01S 120.1(6) . . ?
C03E C039 H039 119.9 . . ?
C035 C03A H03A 119.8 . . ?
C035 C03A C03J 120.4(5) . . ?
C03J C03A H03A 119.8 . . ?
C02R C03B C02Z 118.4(6) . . ?
C02R C03B H03B 120.8 . . ?
C02Z C03B H03B 120.8 . . ?
C030 C03C H03C 119.9 . . ?
C033 C03C C030 120.1(5) . . ?
C033 C03C H03C 119.9 . . ?
C038 C03D H03R 109.5 . . ?
C038 C03D H03T 109.5 . . ?
C038 C03D H03W 109.5 . . ?
H03R C03D H03T 109.5 . . ?
H03R C03D H03W 109.5 . . ?
H03T C03D H03W 109.5 . . ?
C02Y C03E H03E 120.2 . . ?
C039 C03E C02Y 119.7(5) . . ?
C039 C03E H03E 120.2 . . ?
O00U C03F C042 119.9(7) . . ?
O00U C03F C046 121.8(8) . . ?
C046 C03F C042 118.3(9) . . ?
O03G C03H C03Y 123.6(9) . . ?
O03G C03H C047 120.9(10) . . ?
C03Y C03H C047 115.2(9) . . ?
C031 C03I H03I 119.8 . . ?
C031 C03I C03N 120.4(6) . . ?
C03N C03I H03I 119.8 . . ?
C02G C03J C03A 118.9(6) . . ?
C02G C03J H03J 120.5 . . ?
C03A C03J H03J 120.5 . . ?
C02J C03K H03K 119.4 . . ?
C03O C03K C02J 121.1(6) . . ?
C03O C03K H03K 119.4 . . ?
C01X C03M H03M 120.0 . . ?
C01X C03M C03X 119.9(6) . . ?
C03X C03M H03M 120.0 . . ?
C022 C03N C03I 119.3(5) . . ?
C022 C03N H03N 120.3 . . ?
C03I C03N H03N 120.3 . . ?
C03K C03O H03O 120.4 . . ?
C03K C03O C03V 119.2(6) . . ?
C03V C03O H03O 120.4 . . ?
C01W C03P H03D 109.5 . . ?
C01W C03P H03F 109.5 . . ?
C01W C03P H03G 109.5 . . ?
H03D C03P H03F 109.5 . . ?
H03D C03P H03G 109.5 . . ?
H03F C03P H03G 109.5 . . ?
C01X C03Q H03Q 119.9 . . ?
C01X C03Q C03U 120.3(7) . . ?
C03U C03Q H03Q 119.9 . . ?
C01W C03R H03H 109.5 . . ?
C01W C03R H03L 109.5 . . ?
C01W C03R H03P 109.5 . . ?
H03H C03R H03L 109.5 . . ?
H03H C03R H03P 109.5 . . ?
H03L C03R H03P 109.5 . . ?
C03U C03S H03S 119.7 . . ?
C03U C03S C03X 120.6(7) . . ?
C03X C03S H03S 119.7 . . ?
O024 C03T C041 120.1(8) . . ?
O024 C03T C045 119.1(9) . . ?
C045 C03T C041 120.8(9) . . ?
C03Q C03U H03U 119.9 . . ?
C03S C03U C03Q 120.3(8) . . ?
C03S C03U H03U 119.9 . . ?
C037 C03V H03V 119.8 . . ?
C03O C03V C037 120.3(6) . . ?
C03O C03V H03V 119.8 . . ?
C03M C03X H03X 119.8 . . ?
C03S C03X C03M 120.5(7) . . ?
C03S C03X H03X 119.8 . . ?
C03H C03Y H03Y 109.5 . . ?
C03H C03Y H 109.5 . . ?
C03H C03Y HA 109.5 . . ?
H03Y C03Y H 109.5 . . ?
H03Y C03Y HA 109.5 . . ?
H C03Y HA 109.5 . . ?
C02P C03Z C02X 119.5(6) . . ?
C02P C03Z H03Z 120.3 . . ?
C02X C03Z H03Z 120.3 . . ?
O03L C040 C044 122.3(9) . . ?
O03L C040 C048 121.8(9) . . ?
C044 C040 C048 115.9(8) . . ?
C03T C041 H04J 109.5 . . ?
C03T C041 H04K 109.5 . . ?
C03T C041 H04L 109.5 . . ?
H04J C041 H04K 109.5 . . ?
H04J C041 H04L 109.5 . . ?
H04K C041 H04L 109.5 . . ?
C03F C042 H04D 109.5 . . ?
C03F C042 H04E 109.5 . . ?
C03F C042 H04F 109.5 . . ?
H04D C042 H04E 109.5 . . ?
H04D C042 H04F 109.5 . . ?
H04E C042 H04F 109.5 . . ?
C038 C043 H04A 109.5 . . ?
C038 C043 H04B 109.5 . . ?
C038 C043 H04C 109.5 . . ?
H04A C043 H04B 109.5 . . ?
H04A C043 H04C 109.5 . . ?
H04B C043 H04C 109.5 . . ?
C040 C044 H04S 109.5 . . ?
C040 C044 H04T 109.5 . . ?
C040 C044 H04U 109.5 . . ?
H04S C044 H04T 109.5 . . ?
H04S C044 H04U 109.5 . . ?
H04T C044 H04U 109.5 . . ?
C03T C045 H04M 109.5 . . ?
C03T C045 H04N 109.5 . . ?
C03T C045 H04O 109.5 . . ?
H04M C045 H04N 109.5 . . ?
H04M C045 H04O 109.5 . . ?
H04N C045 H04O 109.5 . . ?
C03F C046 H04G 109.5 . . ?
C03F C046 H04H 109.5 . . ?
C03F C046 H04I 109.5 . . ?
H04G C046 H04H 109.5 . . ?
H04G C046 H04I 109.5 . . ?
H04H C046 H04I 109.5 . . ?
C03H C047 H04P 109.5 . . ?
C03H C047 H04Q 109.5 . . ?
C03H C047 H04R 109.5 . . ?
H04P C047 H04Q 109.5 . . ?
H04P C047 H04R 109.5 . . ?
H04Q C047 H04R 109.5 . . ?
C040 C048 H04V 109.5 . . ?
C040 C048 H04W 109.5 . . ?
C040 C048 H04X 109.5 . . ?
H04V C048 H04W 109.5 . . ?
H04V C048 H04X 109.5 . . ?
H04W C048 H04X 109.5 . . ?

loop_
_geom_bond_atom_site_label_1
_geom_bond_atom_site_label_2
_geom_bond_distance
_geom_bond_site_symmetry_2
_geom_bond_publ_flag
Cu01 Cu02 2.6557(8) . ?
Cu01 P008 2.2467(12) . ?
Cu01 P009 2.2571(12) . ?
Cu01 S00C 2.2718(12) . ?
Cu02 Cu04 2.5894(7) . ?
Cu02 P005 2.2070(12) . ?
Cu02 P007 2.2428(12) . ?
Cu02 S00C 2.2511(12) . ?
Cu03 P00B 2.2597(13) . ?
Cu03 S00C 2.2216(12) . ?
Cu03 P00D 2.2274(13) . ?
Cu04 P006 2.2604(13) . ?
Cu04 P00A 2.2729(12) . ?
Cu04 S00C 2.2690(12) . ?
P005 N00L 1.690(4) . ?
P005 C018 1.799(5) . ?
P005 C01O 1.813(5) . ?
P006 N00L 1.686(4) . ?
P006 C00V 1.817(5) . ?
P006 C027 1.817(5) . ?
P007 N00M 1.679(4) . ?
P007 C01X 1.810(5) . ?
P007 C02K 1.816(5) . ?
P008 N00R 1.698(4) . ?
P008 C00S 1.813(4) . ?
P008 C00Z 1.819(5) . ?
P009 N00M 1.695(4) . ?
P009 C01A 1.812(5) . ?
P009 C034 1.822(5) . ?
P00A N010 1.694(4) . ?
P00A C017 1.820(5) . ?
P00A C02M 1.813(5) . ?
P00B N00R 1.705(4) . ?
P00B C01E 1.818(5) . ?
P00B C01N 1.817(5) . ?
P00D N010 1.688(4) . ?
P00D C01C 1.815(5) . ?
P00D C01D 1.827(5) . ?
P00E F00H 1.595(4) . ?
P00E F00I 1.589(4) . ?
P00E F00J 1.595(4) . ?
P00E F00K 1.589(4) . ?
P00E F00N 1.588(4) . ?
P00E F00P 1.587(4) . ?
P00F F00T 1.579(6) . ?
P00F F00W 1.569(6) . ?
P00F F00X 1.548(5) . ?
P00F F01B 1.622(6) . ?
P00F F029 1.553(6) . ?
P00F F03W 1.585(7) . ?
O00G C01W 1.213(7) . ?
N00L H00L 0.8800 . ?
N00M H00M 0.8800 . ?
O00O C038 1.222(7) . ?
O00Q H00A 0.8509 . ?
O00Q H00B 0.8495 . ?
N00R H00R 0.8800 . ?
C00S C016 1.391(7) . ?
C00S C01U 1.394(7) . ?
O00U C03F 1.201(8) . ?
C00V C026 1.384(7) . ?
C00V C036 1.401(7) . ?
C00Y H00Y 0.9500 . ?
C00Y C021 1.384(9) . ?
C00Y C032 1.385(7) . ?
C00Z C011 1.392(7) . ?
C00Z C01K 1.380(7) . ?
N010 H010 0.8800 . ?
C011 H011 0.9500 . ?
C011 C01L 1.386(8) . ?
C012 H012 0.9500 . ?
C012 C019 1.404(8) . ?
C012 C034 1.389(7) . ?
C013 H013 0.9500 . ?
C013 C01A 1.401(7) . ?
C013 C01F 1.380(8) . ?
C014 H014 0.9500 . ?
C014 C01D 1.383(7) . ?
C014 C020 1.398(8) . ?
C015 H015 0.9500 . ?
C015 C01R 1.382(8) . ?
C015 C028 1.365(10) . ?
C016 H016 0.9500 . ?
C016 C01Y 1.392(7) . ?
C017 C01G 1.394(7) . ?
C017 C02X 1.387(7) . ?
C018 C01S 1.395(7) . ?
C018 C02F 1.380(7) . ?
C019 H019 0.9500 . ?
C019 C021 1.354(10) . ?
C01A C02R 1.375(7) . ?
C01C C01P 1.383(7) . ?
C01C C031 1.394(8) . ?
C01D C01R 1.393(7) . ?
C01E C01M 1.393(7) . ?
C01E C01Z 1.397(7) . ?
C01F H01F 0.9500 . ?
C01F C02Z 1.366(10) . ?
C01G H01G 0.9500 . ?
C01G C02E 1.378(8) . ?
C01H H01H 0.9500 . ?
C01H C02T 1.400(7) . ?
C01H C033 1.374(8) . ?
C01I H01I 0.9500 . ?
C01I C01V 1.398(8) . ?
C01I C025 1.365(9) . ?
C01J H01J 0.9500 . ?
C01J C02B 1.395(8) . ?
C01J C02V 1.397(9) . ?
C01K H01K 0.9500 . ?
C01K C02L 1.387(9) . ?
C01L H01L 0.9500 . ?
C01L C01T 1.377(10) . ?
C01M H01M 0.9500 . ?
C01M C02A 1.391(8) . ?
C01N C02T 1.394(6) . ?
C01N C030 1.390(6) . ?
C01O C02J 1.391(7) . ?
C01O C037 1.373(8) . ?
C01P H01P 0.9500 . ?
C01P C022 1.384(7) . ?
C01Q H01Q 0.9500 . ?
C01Q C02M 1.391(7) . ?
C01Q C02W 1.387(7) . ?
C01R H01R 0.9500 . ?
C01S H01S 0.9500 . ?
C01S C039 1.390(8) . ?
C01T H01T 0.9500 . ?
C01T C02L 1.377(10) . ?
C01U H01U 0.9500 . ?
C01U C023 1.396(7) . ?
C01V H01V 0.9500 . ?
C01V C02M 1.396(7) . ?
C01W C03P 1.508(8) . ?
C01W C03R 1.488(9) . ?
C01X C03M 1.384(8) . ?
C01X C03Q 1.373(8) . ?
C01Y H01Y 0.9500 . ?
C01Y C02U 1.381(9) . ?
C01Z H01Z 0.9500 . ?
C01Z C02Q 1.397(7) . ?
C020 H020 0.9500 . ?
C020 C028 1.384(10) . ?
C021 H021 0.9500 . ?
C022 H022 0.9500 . ?
C022 C03N 1.379(8) . ?
C023 H023 0.9500 . ?
C023 C02U 1.369(9) . ?
O024 C03T 1.199(10) . ?
C025 H025 0.9500 . ?
C025 C02W 1.381(8) . ?
C026 H026 0.9500 . ?
C026 C02B 1.396(7) . ?
C027 C02G 1.385(8) . ?
C027 C02I 1.391(7) . ?
C028 H028 0.9500 . ?
C02A H02A 0.9500 . ?
C02A C02N 1.383(11) . ?
C02B H02B 0.9500 . ?
C02C H02C 0.9500 . ?
C02C C02H 1.391(7) . ?
C02C C02K 1.417(7) . ?
C02D H02D 0.9500 . ?
C02D C02O 1.390(7) . ?
C02D C02S 1.391(9) . ?
C02E H02E 0.9500 . ?
C02E C02P 1.376(9) . ?
C02F H02F 0.9500 . ?
C02F C02Y 1.382(8) . ?
C02G H02G 0.9500 . ?
C02G C03J 1.375(7) . ?
C02H H02H 0.9500 . ?
C02H C02S 1.365(9) . ?
C02I H02I 0.9500 . ?
C02I C035 1.399(8) . ?
C02J H02J 0.9500 . ?
C02J C03K 1.382(8) . ?
C02K C02O 1.381(7) . ?
C02L H02L 0.9500 . ?
C02N H02N 0.9500 . ?
C02N C02Q 1.374(11) . ?
C02O H02O 0.9500 . ?
C02P H02P 0.9500 . ?
C02P C03Z 1.395(9) . ?
C02Q H02Q 0.9500 . ?
C02R H02R 0.9500 . ?
C02R C03B 1.389(8) . ?
C02S H02S 0.9500 . ?
C02T H02T 0.9500 . ?
C02U H02U 0.9500 . ?
C02V H02V 0.9500 . ?
C02V C036 1.383(8) . ?
C02W H02W 0.9500 . ?
C02X H02X 0.9500 . ?
C02X C03Z 1.402(8) . ?
C02Y H02Y 0.9500 . ?
C02Y C03E 1.397(9) . ?
C02Z H02Z 0.9500 . ?
C02Z C03B 1.392(10) . ?
C030 H030 0.9500 . ?
C030 C03C 1.390(7) . ?
C031 H031 0.9500 . ?
C031 C03I 1.384(8) . ?
C032 H032 0.9500 . ?
C032 C034 1.382(8) . ?
C033 H033 0.9500 . ?
C033 C03C 1.375(8) . ?
C035 H035 0.9500 . ?
C035 C03A 1.376(10) . ?
C036 H036 0.9500 . ?
C037 H037 0.9500 . ?
C037 C03V 1.393(9) . ?
C038 C03D 1.490(9) . ?
C038 C043 1.495(12) . ?
C039 H039 0.9500 . ?
C039 C03E 1.378(10) . ?
C03A H03A 0.9500 . ?
C03A C03J 1.405(10) . ?
C03B H03B 0.9500 . ?
C03C H03C 0.9500 . ?
C03D H03R 0.9800 . ?
C03D H03T 0.9800 . ?
C03D H03W 0.9800 . ?
C03E H03E 0.9500 . ?
C03F C042 1.485(11) . ?
C03F C046 1.485(10) . ?
O03G C03H 1.186(10) . ?
C03H C03Y 1.445(13) . ?
C03H C047 1.512(13) . ?
C03I H03I 0.9500 . ?
C03I C03N 1.399(9) . ?
C03J H03J 0.9500 . ?
C03K H03K 0.9500 . ?
C03K C03O 1.374(11) . ?
O03L C040 1.203(10) . ?
C03M H03M 0.9500 . ?
C03M C03X 1.386(10) . ?
C03N H03N 0.9500 . ?
C03O H03O 0.9500 . ?
C03O C03V 1.375(11) . ?
C03P H03D 0.9800 . ?
C03P H03F 0.9800 . ?
C03P H03G 0.9800 . ?
C03Q H03Q 0.9500 . ?
C03Q C03U 1.399(10) . ?
C03R H03H 0.9800 . ?
C03R H03L 0.9800 . ?
C03R H03P 0.9800 . ?
C03S H03S 0.9500 . ?
C03S C03U 1.334(13) . ?
C03S C03X 1.354(13) . ?
C03T C041 1.506(13) . ?
C03T C045 1.459(12) . ?
C03U H03U 0.9500 . ?
C03V H03V 0.9500 . ?
C03X H03X 0.9500 . ?
C03Y H03Y 0.9800 . ?
C03Y H 0.9800 . ?
C03Y HA 0.9800 . ?
C03Z H03Z 0.9500 . ?
C040 C044 1.465(12) . ?
C040 C048 1.494(15) . ?
C041 H04J 0.9800 . ?
C041 H04K 0.9800 . ?
C041 H04L 0.9800 . ?
C042 H04D 0.9800 . ?
C042 H04E 0.9800 . ?
C042 H04F 0.9800 . ?
C043 H04A 0.9800 . ?
C043 H04B 0.9800 . ?
C043 H04C 0.9800 . ?
C044 H04S 0.9800 . ?
C044 H04T 0.9800 . ?
C044 H04U 0.9800 . ?
C045 H04M 0.9800 . ?
C045 H04N 0.9800 . ?
C045 H04O 0.9800 . ?
C046 H04G 0.9800 . ?
C046 H04H 0.9800 . ?
C046 H04I 0.9800 . ?
C047 H04P 0.9800 . ?
C047 H04Q 0.9800 . ?
C047 H04R 0.9800 . ?
C048 H04V 0.9800 . ?
C048 H04W 0.9800 . ?
C048 H04X 0.9800 . ?

loop_
_geom_torsion_atom_site_label_1
_geom_torsion_atom_site_label_2
_geom_torsion_atom_site_label_3
_geom_torsion_atom_site_label_4
_geom_torsion
_geom_torsion_site_symmetry_1
_geom_torsion_site_symmetry_2
_geom_torsion_site_symmetry_3
_geom_torsion_site_symmetry_4
_geom_torsion_publ_flag
Cu01 P008 N00R P00B -22.2(3) . . . . ?
Cu01 P008 C00S C016 59.1(4) . . . . ?
Cu01 P008 C00S C01U -119.6(4) . . . . ?
Cu01 P008 C00Z C011 37.1(5) . . . . ?
Cu01 P008 C00Z C01K -148.5(4) . . . . ?
Cu01 P009 N00M P007 1.4(3) . . . . ?
Cu01 P009 C01A C013 172.4(4) . . . . ?
Cu01 P009 C01A C02R -11.3(5) . . . . ?
Cu01 P009 C034 C012 95.5(4) . . . . ?
Cu01 P009 C034 C032 -77.5(4) . . . . ?
Cu02 P005 N00L P006 -38.1(3) . . . . ?
Cu02 P005 C018 C01S 52.9(4) . . . . ?
Cu02 P005 C018 C02F -120.0(4) . . . . ?
Cu02 P005 C01O C02J 162.0(4) . . . . ?
Cu02 P005 C01O C037 -14.3(5) . . . . ?
Cu02 P007 N00M P009 -18.7(3) . . . . ?
Cu02 P007 C01X C03M 143.0(5) . . . . ?
Cu02 P007 C01X C03Q -33.3(6) . . . . ?
Cu02 P007 C02K C02C -70.7(4) . . . . ?
Cu02 P007 C02K C02O 102.6(4) . . . . ?
Cu03 P00B N00R P008 54.6(3) . . . . ?
Cu03 P00B C01E C01M 167.8(4) . . . . ?
Cu03 P00B C01E C01Z -14.7(4) . . . . ?
Cu03 P00B C01N C02T -80.7(4) . . . . ?
Cu03 P00B C01N C030 90.6(4) . . . . ?
Cu03 P00D N010 P00A -6.2(3) . . . . ?
Cu03 P00D C01C C01P -160.7(4) . . . . ?
Cu03 P00D C01C C031 19.7(5) . . . . ?
Cu03 P00D C01D C014 -129.7(4) . . . . ?
Cu03 P00D C01D C01R 47.6(4) . . . . ?
Cu04 P006 N00L P005 7.3(3) . . . . ?
Cu04 P006 C00V C026 107.1(4) . . . . ?
Cu04 P006 C00V C036 -65.0(4) . . . . ?
Cu04 P006 C027 C02G -39.8(4) . . . . ?
Cu04 P006 C027 C02I 146.4(4) . . . . ?
Cu04 P00A N010 P00D 40.4(3) . . . . ?
Cu04 P00A C017 C01G -178.6(4) . . . . ?
Cu04 P00A C017 C02X -4.0(5) . . . . ?
Cu04 P00A C02M C01Q 81.4(4) . . . . ?
Cu04 P00A C02M C01V -91.2(4) . . . . ?
P005 C018 C01S C039 -173.6(5) . . . . ?
P005 C018 C02F C02Y 172.9(5) . . . . ?
P005 C01O C02J C03K -174.3(5) . . . . ?
P005 C01O C037 C03V 175.4(6) . . . . ?
P006 C00V C026 C02B -170.9(4) . . . . ?
P006 C00V C036 C02V 171.4(4) . . . . ?
P006 C027 C02G C03J -173.5(4) . . . . ?
P006 C027 C02I C035 173.3(4) . . . . ?
P007 C01X C03M C03X -174.5(5) . . . . ?
P007 C01X C03Q C03U 175.4(7) . . . . ?
P007 C02K C02O C02D -172.5(4) . . . . ?
P008 C00S C016 C01Y -179.1(4) . . . . ?
P008 C00S C01U C023 179.1(4) . . . . ?
P008 C00Z C011 C01L 175.3(4) . . . . ?
P008 C00Z C01K C02L -175.6(6) . . . . ?
P009 C01A C02R C03B -175.7(5) . . . . ?
P00A C017 C01G C02E 173.1(5) . . . . ?
P00A C017 C02X C03Z -173.0(5) . . . . ?
P00B C01E C01M C02A 176.1(5) . . . . ?
P00B C01E C01Z C02Q -175.8(5) . . . . ?
P00B C01N C02T C01H 173.0(4) . . . . ?
P00B C01N C030 C03C -172.6(4) . . . . ?
P00D C01C C01P C022 -178.8(4) . . . . ?
P00D C01C C031 C03I 179.6(6) . . . . ?
P00D C01D C01R C015 -177.1(4) . . . . ?
N00L P005 C018 C01S 165.6(4) . . . . ?
N00L P005 C018 C02F -7.3(5) . . . . ?
N00L P005 C01O C02J 46.9(5) . . . . ?
N00L P005 C01O C037 -129.5(4) . . . . ?
N00L P006 C00V C026 -22.8(4) . . . . ?
N00L P006 C00V C036 165.2(4) . . . . ?
N00L P006 C027 C02G 86.9(4) . . . . ?
N00L P006 C027 C02I -86.9(4) . . . . ?
N00M P007 C01X C03M -92.2(5) . . . . ?
N00M P007 C01X C03Q 91.5(6) . . . . ?
N00M P007 C02K C02C 168.3(4) . . . . ?
N00M P007 C02K C02O -18.4(5) . . . . ?
N00M P009 C01A C013 -63.7(5) . . . . ?
N00M P009 C01A C02R 112.6(4) . . . . ?
N00M P009 C034 C012 -33.8(4) . . . . ?
N00M P009 C034 C032 153.2(4) . . . . ?
N00R P008 C00S C016 -171.2(4) . . . . ?
N00R P008 C00S C01U 10.1(5) . . . . ?
N00R P008 C00Z C011 -95.2(4) . . . . ?
N00R P008 C00Z C01K 79.2(5) . . . . ?
N00R P00B C01E C01M -63.4(5) . . . . ?
N00R P00B C01E C01Z 114.2(4) . . . . ?
N00R P00B C01N C02T 150.8(4) . . . . ?
N00R P00B C01N C030 -37.9(4) . . . . ?
C00S P008 N00R P00B -146.2(3) . . . . ?
C00S P008 C00Z C011 157.2(4) . . . . ?
C00S P008 C00Z C01K -28.4(5) . . . . ?
C00S C016 C01Y C02U -0.3(8) . . . . ?
C00S C01U C023 C02U 0.2(9) . . . . ?
C00V P006 N00L P005 135.1(3) . . . . ?
C00V P006 C027 C02G -164.9(4) . . . . ?
C00V P006 C027 C02I 21.3(5) . . . . ?
C00V C026 C02B C01J -0.9(8) . . . . ?
C00Y C032 C034 P009 172.5(4) . . . . ?
C00Y C032 C034 C012 -0.5(7) . . . . ?
C00Z P008 N00R P00B 107.3(3) . . . . ?
C00Z P008 C00S C016 -64.0(4) . . . . ?
C00Z P008 C00S C01U 117.3(4) . . . . ?
C00Z C011 C01L C01T -0.3(9) . . . . ?
C00Z C01K C02L C01T 1.5(11) . . . . ?
N010 P00A C017 C01G -54.2(5) . . . . ?
N010 P00A C017 C02X 120.4(4) . . . . ?
N010 P00A C02M C01Q -37.5(4) . . . . ?
N010 P00A C02M C01V 150.0(4) . . . . ?
N010 P00D C01C C01P -27.0(5) . . . . ?
N010 P00D C01C C031 153.4(5) . . . . ?
N010 P00D C01D C014 106.6(5) . . . . ?
N010 P00D C01D C01R -76.1(4) . . . . ?
C011 C00Z C01K C02L -1.3(9) . . . . ?
C011 C01L C01T C02L 0.4(10) . . . . ?
C012 C019 C021 C00Y -0.2(10) . . . . ?
C013 C01A C02R C03B 0.7(9) . . . . ?
C013 C01F C02Z C03B 1.0(10) . . . . ?
C014 C01D C01R C015 0.4(8) . . . . ?
C014 C020 C028 C015 0.8(9) . . . . ?
C016 C00S C01U C023 0.4(8) . . . . ?
C016 C01Y C02U C023 0.9(8) . . . . ?
C017 P00A N010 P00D -89.4(3) . . . . ?
C017 P00A C02M C01Q -146.3(4) . . . . ?
C017 P00A C02M C01V 41.2(4) . . . . ?
C017 C01G C02E C02P 0.5(10) . . . . ?
C017 C02X C03Z C02P -0.7(10) . . . . ?
C018 P005 N00L P006 -161.1(2) . . . . ?
C018 P005 C01O C02J -62.5(5) . . . . ?
C018 P005 C01O C037 121.2(5) . . . . ?
C018 C01S C039 C03E 0.2(10) . . . . ?
C018 C02F C02Y C03E -0.2(9) . . . . ?
C019 C012 C034 P009 -172.7(4) . . . . ?
C019 C012 C034 C032 0.4(8) . . . . ?
C01A P009 N00M P007 -119.1(3) . . . . ?
C01A P009 C034 C012 -142.1(4) . . . . ?
C01A P009 C034 C032 45.0(4) . . . . ?
C01A C013 C01F C02Z -0.3(9) . . . . ?
C01A C02R C03B C02Z -0.1(10) . . . . ?
C01C P00D N010 P00A -141.2(3) . . . . ?
C01C P00D C01D C014 -2.5(5) . . . . ?
C01C P00D C01D C01R 174.8(4) . . . . ?
C01C C01P C022 C03N -0.5(9) . . . . ?
C01C C031 C03I C03N -1.2(11) . . . . ?
C01D P00D N010 P00A 109.8(3) . . . . ?
C01D P00D C01C C01P 80.8(5) . . . . ?
C01D P00D C01C C031 -98.7(5) . . . . ?
C01D C014 C020 C028 -1.0(9) . . . . ?
C01E P00B N00R P008 -70.4(3) . . . . ?
C01E P00B C01N C02T 41.3(4) . . . . ?
C01E P00B C01N C030 -147.4(4) . . . . ?
C01E C01M C02A C02N 0.5(10) . . . . ?
C01E C01Z C02Q C02N -1.3(9) . . . . ?
C01F C013 C01A P009 175.8(4) . . . . ?
C01F C013 C01A C02R -0.5(8) . . . . ?
C01F C02Z C03B C02R -0.7(10) . . . . ?
C01G C017 C02X C03Z 1.7(8) . . . . ?
C01G C02E C02P C03Z 0.5(11) . . . . ?
C01H C033 C03C C030 0.9(9) . . . . ?
C01I C01V C02M P00A 173.5(4) . . . . ?
C01I C01V C02M C01Q 0.9(7) . . . . ?
C01I C025 C02W C01Q 0.0(9) . . . . ?
C01J C02V C036 C00V 0.4(9) . . . . ?
C01K C00Z C011 C01L 0.7(8) . . . . ?
C01L C01T C02L C01K -1.0(11) . . . . ?
C01M C01E C01Z C02Q 1.8(8) . . . . ?
C01M C02A C02N C02Q 0.1(11) . . . . ?
C01N P00B N00R P008 -178.4(3) . . . . ?
C01N P00B C01E C01M 43.2(5) . . . . ?
C01N P00B C01E C01Z -139.2(4) . . . . ?
C01N C030 C03C C033 0.2(9) . . . . ?
C01O P005 N00L P006 90.0(3) . . . . ?
C01O P005 C018 C01S -85.1(4) . . . . ?
C01O P005 C018 C02F 102.0(5) . . . . ?
C01O C02J C03K C03O -2.7(11) . . . . ?
C01O C037 C03V C03O 0.4(11) . . . . ?
C01P C01C C031 C03I 0.0(10) . . . . ?
C01P C022 C03N C03I -0.7(9) . . . . ?
C01R C015 C028 C020 -0.1(9) . . . . ?
C01S C018 C02F C02Y 0.2(8) . . . . ?
C01S C039 C03E C02Y -0.2(10) . . . . ?
C01U C00S C016 C01Y -0.3(7) . . . . ?
C01U C023 C02U C01Y -0.9(9) . . . . ?
C01V C01I C025 C02W -0.8(9) . . . . ?
C01X P007 N00M P009 -149.2(3) . . . . ?
C01X P007 C02K C02C 59.8(5) . . . . ?
C01X P007 C02K C02O -126.9(5) . . . . ?
C01X C03M C03X C03S -0.5(11) . . . . ?
C01X C03Q C03U C03S -0.9(15) . . . . ?
C01Z C01E C01M C02A -1.5(8) . . . . ?
C020 C014 C01D P00D 177.6(4) . . . . ?
C020 C014 C01D C01R 0.4(8) . . . . ?
C021 C00Y C032 C034 0.3(8) . . . . ?
C025 C01I C01V C02M 0.4(8) . . . . ?
C026 C00V C036 C02V -0.7(8) . . . . ?
C027 P006 N00L P005 -114.8(3) . . . . ?
C027 P006 C00V C026 -130.1(4) . . . . ?
C027 P006 C00V C036 57.9(4) . . . . ?
C027 C02G C03J C03A -0.2(8) . . . . ?
C027 C02I C035 C03A -0.2(9) . . . . ?
C028 C015 C01R C01D -0.5(9) . . . . ?
C02A C02N C02Q C01Z 0.3(11) . . . . ?
C02B C01J C02V C036 -0.3(9) . . . . ?
C02C C02H C02S C02D 0.0(9) . . . . ?
C02C C02K C02O C02D 0.8(8) . . . . ?
C02E C02P C03Z C02X -0.4(11) . . . . ?
C02F C018 C01S C039 -0.2(8) . . . . ?
C02F C02Y C03E C039 0.3(10) . . . . ?
C02G C027 C02I C035 -0.4(8) . . . . ?
C02H C02C C02K P007 174.2(4) . . . . ?
C02H C02C C02K C02O 0.6(8) . . . . ?
C02I C027 C02G C03J 0.5(8) . . . . ?
C02I C035 C03A C03J 0.6(10) . . . . ?
C02J C01O C037 C03V -1.0(9) . . . . ?
C02J C03K C03O C03V 2.1(12) . . . . ?
C02K P007 N00M P009 101.6(3) . . . . ?
C02K P007 C01X C03M 18.6(6) . . . . ?
C02K P007 C01X C03Q -157.7(5) . . . . ?
C02K C02C C02H C02S -1.0(9) . . . . ?
C02M P00A N010 P00D 163.5(3) . . . . ?
C02M P00A C017 C01G 50.9(5) . . . . ?
C02M P00A C017 C02X -134.5(4) . . . . ?
C02M C01Q C02W C025 1.3(8) . . . . ?
C02O C02D C02S C02H 1.3(9) . . . . ?
C02S C02D C02O C02K -1.7(9) . . . . ?
C02T C01H C033 C03C -0.7(9) . . . . ?
C02T C01N C030 C03C -1.4(8) . . . . ?
C02V C01J C02B C026 0.6(9) . . . . ?
C02W C01Q C02M P00A -174.3(4) . . . . ?
C02W C01Q C02M C01V -1.7(7) . . . . ?
C02X C017 C01G C02E -1.6(8) . . . . ?
C030 C01N C02T C01H 1.5(8) . . . . ?
C031 C01C C01P C022 0.8(9) . . . . ?
C031 C03I C03N C022 1.5(11) . . . . ?
C032 C00Y C021 C019 0.1(9) . . . . ?
C033 C01H C02T C01N -0.5(8) . . . . ?
C034 P009 N00M P007 132.7(3) . . . . ?
C034 P009 C01A C013 44.6(5) . . . . ?
C034 P009 C01A C02R -139.1(4) . . . . ?
C034 C012 C019 C021 -0.1(9) . . . . ?
C035 C03A C03J C02G -0.4(9) . . . . ?
C036 C00V C026 C02B 1.0(7) . . . . ?
C037 C01O C02J C03K 2.1(9) . . . . ?
C03K C03O C03V C037 -1.0(12) . . . . ?
C03M C01X C03Q C03U -1.1(11) . . . . ?
C03Q C01X C03M C03X 1.8(10) . . . . ?
C03U C03S C03X C03M -1.6(13) . . . . ?
C03X C03S C03U C03Q 2.3(15) . . . . ?
